data_4078851
loop_
_publ_author_name
'Nomura, Kotohiro'
'Suzuki, Ken'
'Katao, Shohei'
'Matsumoto, Yuichi'

_publ_section_title
;
 Ring-Opening Polymerization of THF by Aryloxo-Modified
 (Imido)vanadium(V)-alkyl Complexes and Ring-Opening Metathesis
 Polymerization by Highly Active V(CHSiMe3)(NAd)(OC6F5)(PMe3)2
;
_journal_issue 14
_journal_name_full Organometallics
_journal_page_first 5114
_journal_paper_doi 10.1021/om300463f
_journal_volume 31
_journal_year 2012
_chemical_formula_moiety 'C26 H43 F5 N O P2 Si V'
_chemical_formula_sum 'C26 H43 F5 N O P2 Si V'
_chemical_formula_weight 621.60
_space_group_IT_number 4
_symmetry_cell_setting monoclinic
_symmetry_Int_Tables_number 4
_symmetry_space_group_name_Hall 'P 2yb'
_symmetry_space_group_name_H-M 'P 1 21 1'
_atom_sites_solution_hydrogens geom
_atom_sites_solution_primary direct
_atom_sites_solution_secondary difmap
_cell_angle_alpha 90.0000
_cell_angle_beta 106.0177(7)
_cell_angle_gamma 90.0000
_cell_formula_units_Z 4
_cell_length_a 12.0924(4)
_cell_length_b 17.7704(5)
_cell_length_c 15.3413(5)
_cell_measurement_reflns_used 16228
_cell_measurement_temperature 123
_cell_measurement_theta_max 27.47
_cell_measurement_theta_min 3.06
_cell_volume 3168.66(17)
_computing_cell_refinement 'RAPID AUTO'
_computing_data_collection 'RAPID AUTO (Rigaku, ????)'
_computing_data_reduction 'RAPID AUTO'
_computing_molecular_graphics 'CrystalStructure 4.0'
_computing_publication_material 'CrystalStructure 4.0 (Rigaku, 2010)'
_computing_structure_refinement 'SHELXL97 (Sheldrick, 2008)'
_computing_structure_solution 'Il Milione (Burla, et al., 2007)'
_diffrn_ambient_temperature 123
_diffrn_detector_area_resol_mean 10.000
_diffrn_measured_fraction_theta_full 0.998
_diffrn_measured_fraction_theta_max 0.998
_diffrn_measurement_device_type 'Rigaku R-AXIS RAPID'
_diffrn_measurement_method \w
_diffrn_radiation_type 'Mo K\a'
_diffrn_radiation_wavelength 0.71075
_diffrn_reflns_av_R_equivalents 0.0408
_diffrn_reflns_limit_h_max 15
_diffrn_reflns_limit_h_min -15
_diffrn_reflns_limit_k_max 23
_diffrn_reflns_limit_k_min -23
_diffrn_reflns_limit_l_max 19
_diffrn_reflns_limit_l_min -19
_diffrn_reflns_number 31514
_diffrn_reflns_theta_full 27.47
_diffrn_reflns_theta_max 27.47
_diffrn_standards_number 0
_exptl_absorpt_coefficient_mu 0.500
_exptl_absorpt_correction_T_max 0.980
_exptl_absorpt_correction_T_min 0.830
_exptl_absorpt_correction_type multi-scan
_exptl_absorpt_process_details 'ABSCOR (Rigaku, 1995)'
_exptl_crystal_colour yellow
_exptl_crystal_density_diffrn 1.303
_exptl_crystal_density_method 'not measured'
_exptl_crystal_description block
_exptl_crystal_F_000 1304.00
_exptl_crystal_size_max 0.200
_exptl_crystal_size_mid 0.070
_exptl_crystal_size_min 0.040
_refine_diff_density_max 1.110
_refine_diff_density_min -0.560
_refine_ls_abs_structure_details 'Flack, H. D. (1983), Acta Cryst. A39, 876-881.  6973 Friedel Pairs'
_refine_ls_abs_structure_Flack 0.116(19)
_refine_ls_extinction_method none
_refine_ls_goodness_of_fit_ref 1.064
_refine_ls_hydrogen_treatment constr
_refine_ls_number_parameters 685
_refine_ls_number_reflns 14445
_refine_ls_number_restraints 1
_refine_ls_R_factor_gt 0.0517
_refine_ls_shift/su_max 0.001
_refine_ls_structure_factor_coef Fsqd
_refine_ls_weighting_details 'w = 1/[\s^2^(Fo^2^)+(0.0794P)^2^+0.3919P] where P=(Fo^2^+2Fc^2^)/3'
_refine_ls_weighting_scheme calc
_refine_ls_wR_factor_ref 0.1361
_reflns_number_gt 12355
_reflns_number_total 14445
_reflns_threshold_expression F^2^>2.0\s(F^2^)
_cod_data_source_file om300463f_si_002.cif
_cod_data_source_block AdF5V_2
_cod_original_cell_volume 3168.66(16)
_cod_database_code 4078851

loop_
_symmetry_equiv_pos_site_id
_symmetry_equiv_pos_as_xyz
1 +X,+Y,+Z
2 -X,1/2+Y,-Z

loop_
_atom_site_label
_atom_site_type_symbol
_atom_site_fract_x
_atom_site_fract_y
_atom_site_fract_z
_atom_site_U_iso_or_equiv
_atom_site_adp_type
_atom_site_occupancy
_atom_site_symmetry_multiplicity
_atom_site_calc_flag
_atom_site_refinement_flags
V1 V 0.86366(4) 0.76284(3) 0.55210(3) 0.02009(12) Uani 1.0 2 d .
V2 V 0.63071(4) 0.69202(3) 0.94700(3) 0.01888(11) Uani 1.0 2 d .
P1 P 0.95012(7) 0.65803(5) 0.65604(6) 0.02800(19) Uani 1.0 2 d .
P2 P 0.72110(8) 0.84283(6) 0.44627(7) 0.0368(3) Uani 1.0 2 d .
P3 P 0.77159(8) 0.63055(7) 1.07234(8) 0.0450(3) Uani 1.0 2 d .
P4 P 0.54031(8) 0.78552(5) 0.82960(6) 0.0323(2) Uani 1.0 2 d .
Si1 Si 0.98110(9) 0.90615(6) 0.70627(7) 0.0372(3) Uani 1.0 2 d .
Si2 Si 0.56127(11) 0.53104(7) 0.81478(8) 0.0478(3) Uani 1.0 2 d .
F1 F 0.7852(2) 0.62771(15) 0.39663(17) 0.0522(6) Uani 1.0 2 d .
F2 F 0.6499(3) 0.51874(18) 0.29968(18) 0.0716(9) Uani 1.0 2 d .
F3 F 0.4509(3) 0.47774(17) 0.3392(2) 0.0761(10) Uani 1.0 2 d .
F4 F 0.3903(3) 0.54783(16) 0.4765(3) 0.0667(8) Uani 1.0 2 d .
F5 F 0.52490(19) 0.65629(14) 0.57389(17) 0.0486(6) Uani 1.0 2 d .
F6 F 0.7019(3) 0.8491(2) 1.1057(3) 0.0732(9) Uani 1.0 2 d .
F7 F 0.8488(4) 0.9560(2) 1.1963(2) 0.0910(12) Uani 1.0 2 d .
F8 F 1.0464(4) 0.98606(18) 1.1510(3) 0.0953(13) Uani 1.0 2 d .
F9 F 1.0959(3) 0.90756(19) 1.0134(3) 0.0774(10) Uani 1.0 2 d .
F10 F 0.9530(3) 0.79913(15) 0.92523(17) 0.0517(6) Uani 1.0 2 d .
O1 O 0.72488(19) 0.69746(15) 0.53793(17) 0.0367(6) Uani 1.0 2 d .
O2 O 0.7534(3) 0.76932(17) 0.96666(19) 0.0464(7) Uani 1.0 2 d .
N1 N 0.9718(3) 0.77626(16) 0.50669(18) 0.0260(6) Uani 1.0 2 d .
N2 N 0.5168(3) 0.67394(15) 0.98427(18) 0.0256(6) Uani 1.0 2 d .
C1 C 1.0606(3) 0.7804(2) 0.4605(3) 0.0282(7) Uani 1.0 2 d .
C2 C 1.0649(4) 0.7095(3) 0.4073(4) 0.0527(11) Uani 1.0 2 d .
C3 C 1.0373(4) 0.8486(3) 0.3952(3) 0.0438(10) Uani 1.0 2 d .
C4 C 1.1775(3) 0.7944(3) 0.5282(3) 0.0426(10) Uani 1.0 2 d .
C5 C 1.1590(5) 0.7156(3) 0.3557(4) 0.0613(13) Uani 1.0 2 d .
C6 C 1.1329(5) 0.7853(4) 0.2931(3) 0.0668(15) Uani 1.0 2 d .
C7 C 1.1313(4) 0.8544(3) 0.3458(3) 0.0542(12) Uani 1.0 2 d .
C8 C 1.2467(4) 0.8644(4) 0.4151(4) 0.0619(13) Uani 1.0 2 d .
C9 C 1.2725(4) 0.7993(3) 0.4796(3) 0.0490(11) Uani 1.0 2 d .
C10 C 1.2754(4) 0.7279(4) 0.4272(4) 0.0628(14) Uani 1.0 2 d .
C11 C 0.6609(3) 0.6458(2) 0.4897(3) 0.0310(8) Uani 1.0 2 d .
C12 C 0.6869(4) 0.6085(3) 0.4174(3) 0.0394(9) Uani 1.0 2 d .
C13 C 0.6189(4) 0.5528(3) 0.3676(3) 0.0476(10) Uani 1.0 2 d .
C14 C 0.5185(4) 0.5323(3) 0.3873(3) 0.0496(11) Uani 1.0 2 d .
C15 C 0.4887(4) 0.5677(3) 0.4567(3) 0.0412(10) Uani 1.0 2 d .
C16 C 0.5571(3) 0.6230(2) 0.5063(3) 0.0350(8) Uani 1.0 2 d .
C17 C 0.8824(3) 0.83264(19) 0.6441(3) 0.0289(7) Uani 1.0 2 d .
C18 C 1.1165(4) 0.8599(3) 0.7768(4) 0.0570(13) Uani 1.0 2 d .
C19 C 1.0229(5) 0.9739(3) 0.6289(4) 0.0605(13) Uani 1.0 2 d .
C20 C 0.9104(4) 0.9610(3) 0.7797(4) 0.0539(12) Uani 1.0 2 d .
C21 C 0.9248(5) 0.5630(3) 0.6073(3) 0.0516(11) Uani 1.0 2 d .
C22 C 1.1015(4) 0.6552(3) 0.7098(4) 0.0655(15) Uani 1.0 2 d .
C23 C 0.8850(5) 0.6525(3) 0.7495(3) 0.0543(12) Uani 1.0 2 d .
C24 C 0.7642(5) 0.9373(3) 0.4283(4) 0.0588(13) Uani 1.0 2 d .
C25 C 0.6587(5) 0.8093(3) 0.3324(3) 0.0636(14) Uani 1.0 2 d .
C26 C 0.5950(4) 0.8570(3) 0.4874(3) 0.0496(11) Uani 1.0 2 d .
C27 C 0.4234(3) 0.6663(2) 1.0252(3) 0.0303(8) Uani 1.0 2 d .
C28 C 0.4350(4) 0.7237(5) 1.1002(4) 0.094(3) Uani 1.0 2 d .
C29 C 0.3096(4) 0.6814(5) 0.9576(3) 0.077(2) Uani 1.0 2 d .
C30 C 0.4248(8) 0.5892(4) 1.0654(8) 0.167(6) Uani 1.0 2 d .
C31 C 0.3350(5) 0.7150(6) 1.1437(4) 0.106(4) Uani 1.0 2 d .
C32 C 0.2223(4) 0.7269(3) 1.0740(4) 0.0566(13) Uani 1.0 2 d .
C33 C 0.2092(4) 0.6722(5) 1.0013(4) 0.078(2) Uani 1.0 2 d .
C34 C 0.2120(9) 0.5932(5) 1.0384(10) 0.189(7) Uani 1.0 2 d .
C35 C 0.3196(11) 0.5812(5) 1.1076(11) 0.206(8) Uani 1.0 2 d .
C36 C 0.3406(7) 0.6461(10) 1.1841(7) 0.209(9) Uani 1.0 2 d .
C37 C 0.8216(3) 0.82089(19) 1.0118(3) 0.0310(8) Uani 1.0 2 d .
C38 C 0.7999(4) 0.8632(3) 1.0823(3) 0.0415(9) Uani 1.0 2 d .
C39 C 0.8745(5) 0.9173(3) 1.1284(3) 0.0502(12) Uani 1.0 2 d .
C40 C 0.9737(5) 0.9329(3) 1.1061(4) 0.0540(13) Uani 1.0 2 d .
C41 C 0.9990(4) 0.8926(3) 1.0364(3) 0.0441(10) Uani 1.0 2 d .
C42 C 0.9246(3) 0.8378(2) 0.9914(3) 0.0325(8) Uani 1.0 2 d .
C43 C 0.6386(3) 0.6160(2) 0.8671(3) 0.0317(8) Uani 1.0 2 d .
C44 C 0.5671(8) 0.4529(4) 0.8999(5) 0.111(3) Uani 1.0 2 d .
C45 C 0.4062(4) 0.5546(5) 0.7668(5) 0.101(3) Uani 1.0 2 d .
C46 C 0.6156(6) 0.4944(3) 0.7224(4) 0.0686(15) Uani 1.0 2 d .
C47 C 0.8012(6) 0.6774(4) 1.1817(3) 0.090(3) Uani 1.0 2 d .
C48 C 0.7469(4) 0.5334(3) 1.1006(4) 0.0672(16) Uani 1.0 2 d .
C49 C 0.9114(4) 0.6250(4) 1.0504(5) 0.092(3) Uani 1.0 2 d .
C50 C 0.4027(4) 0.7647(4) 0.7481(4) 0.0636(14) Uani 1.0 2 d .
C51 C 0.5156(6) 0.8759(3) 0.8724(4) 0.0654(15) Uani 1.0 2 d .
C52 C 0.6308(4) 0.8054(3) 0.7552(3) 0.0459(10) Uani 1.0 2 d .
H1 H 0.9890 0.7009 0.3633 0.0633 Uiso 1.0 2 calc R
H2 H 1.0820 0.6660 0.4491 0.0633 Uiso 1.0 2 calc R
H3 H 0.9613 0.8428 0.3503 0.0526 Uiso 1.0 2 calc R
H4 H 1.0358 0.8954 0.4299 0.0526 Uiso 1.0 2 calc R
H5 H 1.1951 0.7530 0.5731 0.0511 Uiso 1.0 2 calc R
H6 H 1.1749 0.8420 0.5613 0.0511 Uiso 1.0 2 calc R
H7 H 1.1610 0.6690 0.3197 0.0736 Uiso 1.0 2 calc R
H8 H 1.1923 0.7900 0.2601 0.0801 Uiso 1.0 2 calc R
H9 H 1.0574 0.7788 0.2479 0.0801 Uiso 1.0 2 calc R
H10 H 1.1156 0.8987 0.3040 0.0650 Uiso 1.0 2 calc R
H11 H 1.3077 0.8687 0.3836 0.0742 Uiso 1.0 2 calc R
H12 H 1.2461 0.9116 0.4494 0.0742 Uiso 1.0 2 calc R
H13 H 1.3487 0.8072 0.5251 0.0588 Uiso 1.0 2 calc R
H14 H 1.2918 0.6846 0.4695 0.0753 Uiso 1.0 2 calc R
H15 H 1.3376 0.7310 0.3968 0.0753 Uiso 1.0 2 calc R
H16 H 0.8180 0.8297 0.6681 0.0347 Uiso 1.0 2 calc R
H17 H 1.1565 0.8357 0.7368 0.0684 Uiso 1.0 2 calc R
H18 H 1.0966 0.8219 0.8163 0.0684 Uiso 1.0 2 calc R
H19 H 1.1667 0.8979 0.8140 0.0684 Uiso 1.0 2 calc R
H20 H 1.0366 0.9467 0.5773 0.0726 Uiso 1.0 2 calc R
H21 H 1.0932 1.0003 0.6616 0.0726 Uiso 1.0 2 calc R
H22 H 0.9608 1.0105 0.6068 0.0726 Uiso 1.0 2 calc R
H23 H 0.8833 0.9264 0.8192 0.0647 Uiso 1.0 2 calc R
H24 H 0.8449 0.9889 0.7416 0.0647 Uiso 1.0 2 calc R
H25 H 0.9659 0.9963 0.8170 0.0647 Uiso 1.0 2 calc R
H26 H 0.9571 0.5257 0.6546 0.0619 Uiso 1.0 2 calc R
H27 H 0.9620 0.5581 0.5584 0.0619 Uiso 1.0 2 calc R
H28 H 0.8419 0.5545 0.5831 0.0619 Uiso 1.0 2 calc R
H29 H 1.1246 0.7009 0.7460 0.0785 Uiso 1.0 2 calc R
H30 H 1.1432 0.6521 0.6635 0.0785 Uiso 1.0 2 calc R
H31 H 1.1195 0.6110 0.7494 0.0785 Uiso 1.0 2 calc R
H32 H 0.9155 0.6086 0.7872 0.0651 Uiso 1.0 2 calc R
H33 H 0.8014 0.6476 0.7254 0.0651 Uiso 1.0 2 calc R
H34 H 0.9031 0.6983 0.7863 0.0651 Uiso 1.0 2 calc R
H35 H 0.6974 0.9654 0.3923 0.0706 Uiso 1.0 2 calc R
H36 H 0.8234 0.9356 0.3957 0.0706 Uiso 1.0 2 calc R
H37 H 0.7952 0.9622 0.4869 0.0706 Uiso 1.0 2 calc R
H38 H 0.7186 0.8059 0.3006 0.0763 Uiso 1.0 2 calc R
H39 H 0.5986 0.8443 0.3001 0.0763 Uiso 1.0 2 calc R
H40 H 0.6250 0.7594 0.3345 0.0763 Uiso 1.0 2 calc R
H41 H 0.6175 0.8840 0.5454 0.0595 Uiso 1.0 2 calc R
H42 H 0.5620 0.8081 0.4959 0.0595 Uiso 1.0 2 calc R
H43 H 0.5377 0.8867 0.4431 0.0595 Uiso 1.0 2 calc R
H44 H 0.4343 0.7751 1.0752 0.1128 Uiso 1.0 2 calc R
H45 H 0.5092 0.7164 1.1469 0.1128 Uiso 1.0 2 calc R
H46 H 0.2988 0.6460 0.9061 0.0926 Uiso 1.0 2 calc R
H47 H 0.3091 0.7332 0.9337 0.0926 Uiso 1.0 2 calc R
H48 H 0.4979 0.5814 1.1131 0.2003 Uiso 1.0 2 calc R
H49 H 0.4191 0.5506 1.0178 0.2003 Uiso 1.0 2 calc R
H50 H 0.3434 0.7545 1.1916 0.1271 Uiso 1.0 2 calc R
H51 H 0.1585 0.7212 1.1024 0.0679 Uiso 1.0 2 calc R
H52 H 0.2191 0.7785 1.0490 0.0679 Uiso 1.0 2 calc R
H53 H 0.1344 0.6808 0.9544 0.0933 Uiso 1.0 2 calc R
H54 H 0.1466 0.5859 1.0647 0.2262 Uiso 1.0 2 calc R
H55 H 0.2045 0.5563 0.9888 0.2262 Uiso 1.0 2 calc R
H56 H 0.3202 0.5304 1.1359 0.2472 Uiso 1.0 2 calc R
H57 H 0.2814 0.6425 1.2174 0.2509 Uiso 1.0 2 calc R
H58 H 0.4171 0.6393 1.2280 0.2509 Uiso 1.0 2 calc R
H59 H 0.7046 0.6231 0.8459 0.0381 Uiso 1.0 2 calc R
H60 H 0.5559 0.4741 0.9558 0.1329 Uiso 1.0 2 calc R
H61 H 0.6422 0.4279 0.9134 0.1329 Uiso 1.0 2 calc R
H62 H 0.5062 0.4162 0.8746 0.1329 Uiso 1.0 2 calc R
H63 H 0.3948 0.5785 0.7074 0.1213 Uiso 1.0 2 calc R
H64 H 0.3821 0.5892 0.8078 0.1213 Uiso 1.0 2 calc R
H65 H 0.3603 0.5084 0.7600 0.1213 Uiso 1.0 2 calc R
H66 H 0.6981 0.4841 0.7455 0.0823 Uiso 1.0 2 calc R
H67 H 0.6027 0.5318 0.6737 0.0823 Uiso 1.0 2 calc R
H68 H 0.5748 0.4479 0.6989 0.0823 Uiso 1.0 2 calc R
H69 H 0.7290 0.6847 1.1980 0.1079 Uiso 1.0 2 calc R
H70 H 0.8370 0.7263 1.1783 0.1079 Uiso 1.0 2 calc R
H71 H 0.8534 0.6463 1.2280 0.1079 Uiso 1.0 2 calc R
H72 H 0.7349 0.5020 1.0464 0.0806 Uiso 1.0 2 calc R
H73 H 0.6785 0.5311 1.1231 0.0806 Uiso 1.0 2 calc R
H74 H 0.8139 0.5151 1.1477 0.0806 Uiso 1.0 2 calc R
H75 H 0.9331 0.6748 1.0332 0.1105 Uiso 1.0 2 calc R
H76 H 0.9077 0.5894 1.0009 0.1105 Uiso 1.0 2 calc R
H77 H 0.9688 0.6078 1.1052 0.1105 Uiso 1.0 2 calc R
H78 H 0.3441 0.7570 0.7803 0.0764 Uiso 1.0 2 calc R
H79 H 0.4099 0.7190 0.7143 0.0764 Uiso 1.0 2 calc R
H80 H 0.3802 0.8070 0.7058 0.0764 Uiso 1.0 2 calc R
H81 H 0.5887 0.8967 0.9091 0.0785 Uiso 1.0 2 calc R
H82 H 0.4624 0.8706 0.9100 0.0785 Uiso 1.0 2 calc R
H83 H 0.4822 0.9098 0.8216 0.0785 Uiso 1.0 2 calc R
H84 H 0.5989 0.8481 0.7159 0.0550 Uiso 1.0 2 calc R
H85 H 0.6334 0.7611 0.7178 0.0550 Uiso 1.0 2 calc R
H86 H 0.7088 0.8176 0.7919 0.0550 Uiso 1.0 2 calc R

loop_
_atom_site_aniso_label
_atom_site_aniso_U_11
_atom_site_aniso_U_22
_atom_site_aniso_U_33
_atom_site_aniso_U_12
_atom_site_aniso_U_13
_atom_site_aniso_U_23
V1 0.0200(3) 0.0210(3) 0.0194(3) -0.00020(19) 0.00575(19) 0.0006(2)
V2 0.0171(3) 0.0213(3) 0.0188(3) -0.00065(19) 0.00586(18) -0.0001(2)
P1 0.0273(4) 0.0266(4) 0.0302(5) 0.0008(4) 0.0081(4) 0.0084(4)
P2 0.0341(5) 0.0444(6) 0.0314(5) 0.0137(4) 0.0081(4) 0.0104(4)
P3 0.0268(5) 0.0530(6) 0.0483(6) 0.0021(5) -0.0011(4) 0.0246(6)
P4 0.0299(5) 0.0373(5) 0.0322(5) 0.0085(4) 0.0126(4) 0.0139(4)
Si1 0.0423(6) 0.0318(5) 0.0399(6) -0.0107(5) 0.0155(5) -0.0133(5)
Si2 0.0623(7) 0.0407(6) 0.0466(7) -0.0167(6) 0.0253(6) -0.0190(6)
F1 0.0492(13) 0.0628(16) 0.0524(14) -0.0132(12) 0.0268(11) -0.0079(13)
F2 0.106(3) 0.0693(19) 0.0466(15) -0.0212(17) 0.0326(16) -0.0235(14)
F3 0.100(3) 0.0546(17) 0.0636(18) -0.0461(17) 0.0052(17) -0.0205(15)
F4 0.0495(14) 0.0527(16) 0.102(3) -0.0292(13) 0.0282(15) -0.0069(16)
F5 0.0448(12) 0.0419(12) 0.0660(16) -0.0072(11) 0.0269(12) -0.0129(12)
F6 0.0599(16) 0.098(3) 0.075(2) 0.0157(16) 0.0418(15) 0.0141(18)
F7 0.149(4) 0.072(2) 0.0460(17) 0.029(2) 0.0181(19) -0.0230(15)
F8 0.120(3) 0.0520(18) 0.084(3) -0.0415(19) -0.022(2) -0.0216(17)
F9 0.0466(15) 0.077(2) 0.109(3) -0.0248(15) 0.0230(16) 0.014(2)
F10 0.0586(15) 0.0507(14) 0.0534(15) -0.0000(12) 0.0284(12) -0.0049(12)
O1 0.0265(11) 0.0377(14) 0.0435(15) -0.0096(11) 0.0056(11) -0.0086(12)
O2 0.0425(15) 0.0421(15) 0.0477(16) -0.0209(13) 0.0009(12) -0.0040(14)
N1 0.0244(13) 0.0298(14) 0.0247(13) 0.0050(11) 0.0082(11) 0.0064(12)
N2 0.0237(12) 0.0302(15) 0.0246(13) 0.0025(11) 0.0093(10) 0.0039(11)
C1 0.0231(15) 0.0375(18) 0.0266(16) 0.0019(13) 0.0114(13) 0.0033(14)
C2 0.050(3) 0.041(3) 0.075(4) -0.0006(18) 0.030(3) -0.012(3)
C3 0.047(2) 0.053(3) 0.040(2) 0.0130(19) 0.0258(18) 0.0179(19)
C4 0.0327(18) 0.059(3) 0.0360(19) -0.0079(17) 0.0098(16) 0.0036(19)
C5 0.062(3) 0.058(3) 0.078(4) 0.003(3) 0.044(3) -0.017(3)
C6 0.056(3) 0.115(5) 0.037(3) 0.011(3) 0.025(2) -0.007(3)
C7 0.058(3) 0.067(3) 0.049(3) 0.012(3) 0.036(3) 0.019(3)
C8 0.055(3) 0.074(4) 0.068(3) -0.011(3) 0.036(3) 0.014(3)
C9 0.0280(18) 0.072(3) 0.048(3) -0.0056(18) 0.0122(17) 0.007(3)
C10 0.044(3) 0.073(4) 0.085(4) 0.021(3) 0.041(3) 0.020(3)
C11 0.0292(16) 0.0299(17) 0.0314(17) -0.0029(14) 0.0042(14) -0.0004(15)
C12 0.041(2) 0.039(2) 0.037(2) -0.0086(16) 0.0084(16) 0.0046(17)
C13 0.068(3) 0.040(2) 0.033(2) -0.008(2) 0.0105(19) -0.0061(18)
C14 0.061(3) 0.035(2) 0.042(3) -0.025(2) -0.003(2) -0.0023(18)
C15 0.0364(19) 0.0310(19) 0.054(3) -0.0124(16) 0.0083(18) 0.0017(18)
C16 0.0325(17) 0.0309(18) 0.041(2) -0.0034(15) 0.0089(15) 0.0018(17)
C17 0.0338(17) 0.0290(17) 0.0280(17) -0.0068(14) 0.0155(14) -0.0079(14)
C18 0.042(3) 0.045(3) 0.076(4) 0.0016(19) 0.002(3) -0.016(3)
C19 0.081(4) 0.045(3) 0.062(3) -0.026(3) 0.029(3) -0.008(3)
C20 0.053(3) 0.049(3) 0.059(3) -0.008(2) 0.016(3) -0.027(3)
C21 0.072(3) 0.0296(19) 0.050(3) 0.0115(19) 0.011(3) -0.0005(18)
C22 0.043(3) 0.051(3) 0.084(4) 0.000(2) -0.012(3) 0.033(3)
C23 0.090(4) 0.037(2) 0.048(3) 0.014(3) 0.038(3) 0.015(2)
C24 0.066(3) 0.052(3) 0.068(3) 0.027(3) 0.033(3) 0.028(3)
C25 0.078(4) 0.067(3) 0.032(3) 0.018(3) -0.006(3) -0.003(3)
C26 0.0323(19) 0.059(3) 0.057(3) 0.0169(18) 0.0122(18) 0.009(2)
C27 0.0278(16) 0.0313(17) 0.0357(18) 0.0057(13) 0.0152(14) 0.0063(15)
C28 0.034(2) 0.193(8) 0.062(4) -0.023(4) 0.026(2) -0.069(5)
C29 0.0235(18) 0.178(7) 0.032(2) 0.009(3) 0.0108(15) -0.007(3)
C30 0.170(8) 0.082(5) 0.338(14) 0.083(5) 0.220(10) 0.126(7)
C31 0.040(3) 0.233(10) 0.052(4) -0.007(4) 0.025(3) -0.056(5)
C32 0.037(2) 0.066(3) 0.076(4) 0.011(2) 0.031(3) -0.007(3)
C33 0.027(2) 0.149(7) 0.060(3) -0.005(3) 0.018(2) -0.034(4)
C34 0.159(9) 0.100(6) 0.400(19) -0.073(6) 0.233(12) -0.121(9)
C35 0.234(12) 0.082(6) 0.42(2) 0.088(7) 0.281(15) 0.151(9)
C36 0.093(6) 0.43(2) 0.141(8) 0.139(10) 0.089(6) 0.196(12)
C37 0.0288(16) 0.0260(16) 0.0332(18) -0.0074(13) 0.0001(14) 0.0038(14)
C38 0.041(2) 0.045(3) 0.040(2) 0.0064(17) 0.0145(17) 0.0013(18)
C39 0.081(4) 0.035(2) 0.031(2) 0.012(3) 0.010(2) -0.0092(18)
C40 0.069(3) 0.0293(19) 0.049(3) -0.015(2) -0.008(3) -0.0073(19)
C41 0.0372(19) 0.032(2) 0.057(3) -0.0125(16) 0.0038(19) 0.0077(19)
C42 0.0344(17) 0.0279(17) 0.0345(19) -0.0041(14) 0.0083(15) -0.0010(15)
C43 0.0343(17) 0.0323(18) 0.0331(18) -0.0033(14) 0.0167(15) -0.0045(15)
C44 0.194(9) 0.055(4) 0.072(4) -0.058(5) 0.018(5) -0.005(3)
C45 0.044(3) 0.122(6) 0.140(6) -0.027(3) 0.031(4) -0.090(5)
C46 0.096(4) 0.057(3) 0.063(4) -0.007(3) 0.039(3) -0.032(3)
C47 0.108(5) 0.091(5) 0.040(3) -0.016(4) -0.032(3) 0.020(3)
C48 0.044(3) 0.055(3) 0.094(4) 0.004(2) 0.003(3) 0.041(3)
C49 0.028(2) 0.104(5) 0.140(6) 0.021(3) 0.017(3) 0.069(5)
C50 0.035(2) 0.096(4) 0.051(3) -0.001(3) -0.0030(18) 0.027(3)
C51 0.098(4) 0.048(3) 0.061(3) 0.037(3) 0.041(3) 0.019(3)
C52 0.059(3) 0.044(3) 0.046(3) 0.013(2) 0.033(2) 0.019(2)

loop_
_atom_type_symbol
_atom_type_description
_atom_type_scat_dispersion_real
_atom_type_scat_dispersion_imag
_atom_type_scat_source
C C 0.0033 0.0016
;
International Tables for Crystallography
(1992, Vol. C, Tables 4.2.6.8 and 6.1.1.4)
;
H H 0.0000 0.0000
;
International Tables for Crystallography
(1992, Vol. C, Table 6.1.1.4)
;
F F 0.0171 0.0103
;
International Tables for Crystallography
(1992, Vol. C, Tables 4.2.6.8 and 6.1.1.4)
;
N N 0.0061 0.0033
;
International Tables for Crystallography
(1992, Vol. C, Tables 4.2.6.8 and 6.1.1.4)
;
O O 0.0106 0.0060
;
International Tables for Crystallography
(1992, Vol. C, Tables 4.2.6.8 and 6.1.1.4)
;
P P 0.1023 0.0942
;
International Tables for Crystallography
(1992, Vol. C, Tables 4.2.6.8 and 6.1.1.4)
;
Si Si 0.0817 0.0704
;
International Tables for Crystallography
(1992, Vol. C, Tables 4.2.6.8 and 6.1.1.4)
;
V V 0.3005 0.5294
;
International Tables for Crystallography
(1992, Vol. C, Tables 4.2.6.8 and 6.1.1.4)
;

loop_
_geom_angle_atom_site_label_1
_geom_angle_atom_site_label_2
_geom_angle_atom_site_label_3
_geom_angle
_geom_angle_publ_flag
P1 V1 P2 161.35(4) yes
P1 V1 O1 80.01(8) yes
P1 V1 N1 97.82(10) yes
P1 V1 C17 94.13(11) yes
P2 V1 O1 81.39(8) yes
P2 V1 N1 97.44(10) yes
P2 V1 C17 91.82(11) yes
O1 V1 N1 140.47(13) yes
O1 V1 C17 113.28(15) yes
N1 V1 C17 106.25(16) yes
P3 V2 P4 160.85(5) yes
P3 V2 O2 81.96(9) yes
P3 V2 N2 96.13(9) yes
P3 V2 C43 92.46(11) yes
P4 V2 O2 78.89(9) yes
P4 V2 N2 97.97(10) yes
P4 V2 C43 95.83(11) yes
O2 V2 N2 137.57(14) yes
O2 V2 C43 115.75(16) yes
N2 V2 C43 106.68(16) yes
V1 P1 C21 115.74(14) yes
V1 P1 C22 120.85(18) yes
V1 P1 C23 110.44(16) yes
C21 P1 C22 101.3(3) yes
C21 P1 C23 102.2(3) yes
C22 P1 C23 104.2(3) yes
V1 P2 C24 117.31(15) yes
V1 P2 C25 118.49(18) yes
V1 P2 C26 110.58(15) yes
C24 P2 C25 102.8(3) yes
C24 P2 C26 103.2(3) yes
C25 P2 C26 102.4(3) yes
V2 P3 C47 116.0(2) yes
V2 P3 C48 119.03(15) yes
V2 P3 C49 111.1(3) yes
C47 P3 C48 102.5(3) yes
C47 P3 C49 103.9(3) yes
C48 P3 C49 102.4(3) yes
V2 P4 C50 120.0(2) yes
V2 P4 C51 114.85(17) yes
V2 P4 C52 111.44(14) yes
C50 P4 C51 102.7(3) yes
C50 P4 C52 101.7(2) yes
C51 P4 C52 104.3(3) yes
C17 Si1 C18 108.85(18) yes
C17 Si1 C19 112.28(19) yes
C17 Si1 C20 110.0(2) yes
C18 Si1 C19 107.7(3) yes
C18 Si1 C20 110.6(3) yes
C19 Si1 C20 107.4(3) yes
C43 Si2 C44 112.5(3) yes
C43 Si2 C45 108.8(3) yes
C43 Si2 C46 112.4(3) yes
C44 Si2 C45 106.2(4) yes
C44 Si2 C46 108.6(3) yes
C45 Si2 C46 108.0(3) yes
V1 O1 C11 145.6(3) yes
V2 O2 C37 155.4(3) yes
V1 N1 C1 173.3(3) yes
V2 N2 C27 172.3(3) yes
N1 C1 C2 111.4(4) yes
N1 C1 C3 109.3(3) yes
N1 C1 C4 110.4(3) yes
C2 C1 C3 109.3(4) yes
C2 C1 C4 109.9(4) yes
C3 C1 C4 106.4(3) yes
C1 C2 C5 110.8(4) yes
C1 C3 C7 110.2(4) yes
C1 C4 C9 110.8(4) yes
C2 C5 C6 108.6(4) yes
C2 C5 C10 107.4(5) yes
C6 C5 C10 108.6(5) yes
C5 C6 C7 111.0(4) yes
C3 C7 C6 109.8(5) yes
C3 C7 C8 109.0(4) yes
C6 C7 C8 109.5(5) yes
C7 C8 C9 110.9(5) yes
C4 C9 C8 108.5(4) yes
C4 C9 C10 109.9(4) yes
C8 C9 C10 109.2(5) yes
C5 C10 C9 110.3(4) yes
O1 C11 C12 124.0(4) yes
O1 C11 C16 121.5(4) yes
C12 C11 C16 114.4(4) yes
F1 C12 C11 118.0(4) yes
F1 C12 C13 118.6(4) yes
C11 C12 C13 123.4(5) yes
F2 C13 C12 120.1(5) yes
F2 C13 C14 120.1(4) yes
C12 C13 C14 119.7(5) yes
F3 C14 C13 120.4(5) yes
F3 C14 C15 120.4(5) yes
C13 C14 C15 119.1(4) yes
F4 C15 C14 119.5(4) yes
F4 C15 C16 119.7(4) yes
C14 C15 C16 120.9(5) yes
F5 C16 C11 118.5(3) yes
F5 C16 C15 119.0(4) yes
C11 C16 C15 122.5(4) yes
V1 C17 Si1 142.7(3) yes
N2 C27 C28 110.4(4) yes
N2 C27 C29 111.2(4) yes
N2 C27 C30 110.1(5) yes
C28 C27 C29 106.2(4) yes
C28 C27 C30 108.3(6) yes
C29 C27 C30 110.5(5) yes
C27 C28 C31 110.1(6) yes
C27 C29 C33 111.2(4) yes
C27 C30 C35 109.4(7) yes
C28 C31 C32 110.2(5) yes
C28 C31 C36 109.8(8) yes
C32 C31 C36 111.8(7) yes
C31 C32 C33 109.8(5) yes
C29 C33 C32 109.2(5) yes
C29 C33 C34 108.8(7) yes
C32 C33 C34 110.2(7) yes
C33 C34 C35 109.5(7) yes
C30 C35 C34 110.3(12) yes
C30 C35 C36 104.5(8) yes
C34 C35 C36 110.9(9) yes
C31 C36 C35 109.5(9) yes
O2 C37 C38 124.3(4) yes
O2 C37 C42 120.4(4) yes
C38 C37 C42 115.2(4) yes
F6 C38 C37 118.0(4) yes
F6 C38 C39 119.5(5) yes
C37 C38 C39 122.5(5) yes
F7 C39 C38 119.6(5) yes
F7 C39 C40 119.6(4) yes
C38 C39 C40 120.8(5) yes
F8 C40 C39 120.8(5) yes
F8 C40 C41 120.3(5) yes
C39 C40 C41 118.9(4) yes
F9 C41 C40 119.6(4) yes
F9 C41 C42 120.5(5) yes
C40 C41 C42 120.0(5) yes
F10 C42 C37 119.2(3) yes
F10 C42 C41 118.2(4) yes
C37 C42 C41 122.6(4) yes
V2 C43 Si2 141.1(3) yes
C1 C2 H1 109.476 no
C1 C2 H2 109.484 no
C5 C2 H1 109.481 no
C5 C2 H2 109.477 no
H1 C2 H2 108.054 no
C1 C3 H3 109.628 no
C1 C3 H4 109.620 no
C7 C3 H3 109.625 no
C7 C3 H4 109.630 no
H3 C3 H4 108.148 no
C1 C4 H5 109.474 no
C1 C4 H6 109.470 no
C9 C4 H5 109.478 no
C9 C4 H6 109.481 no
H5 C4 H6 108.061 no
C2 C5 H7 110.730 no
C6 C5 H7 110.718 no
C10 C5 H7 110.727 no
C5 C6 H8 109.435 no
C5 C6 H9 109.435 no
C7 C6 H8 109.420 no
C7 C6 H9 109.420 no
H8 C6 H9 108.035 no
C3 C7 H10 109.480 no
C6 C7 H10 109.473 no
C8 C7 H10 109.486 no
C7 C8 H11 109.450 no
C7 C8 H12 109.453 no
C9 C8 H11 109.444 no
C9 C8 H12 109.461 no
H11 C8 H12 108.043 no
C4 C9 H13 109.732 no
C8 C9 H13 109.730 no
C10 C9 H13 109.736 no
C5 C10 H14 109.581 no
C5 C10 H15 109.579 no
C9 C10 H14 109.587 no
C9 C10 H15 109.589 no
H14 C10 H15 108.123 no
V1 C17 H16 108.643 no
Si1 C17 H16 108.640 no
Si1 C18 H17 109.468 no
Si1 C18 H18 109.473 no
Si1 C18 H19 109.469 no
H17 C18 H18 109.472 no
H17 C18 H19 109.471 no
H18 C18 H19 109.474 no
Si1 C19 H20 109.474 no
Si1 C19 H21 109.467 no
Si1 C19 H22 109.474 no
H20 C19 H21 109.472 no
H20 C19 H22 109.478 no
H21 C19 H22 109.462 no
Si1 C20 H23 109.459 no
Si1 C20 H24 109.470 no
Si1 C20 H25 109.466 no
H23 C20 H24 109.474 no
H23 C20 H25 109.475 no
H24 C20 H25 109.483 no
P1 C21 H26 109.478 no
P1 C21 H27 109.469 no
P1 C21 H28 109.475 no
H26 C21 H27 109.479 no
H26 C21 H28 109.461 no
H27 C21 H28 109.465 no
P1 C22 H29 109.473 no
P1 C22 H30 109.468 no
P1 C22 H31 109.468 no
H29 C22 H30 109.481 no
H29 C22 H31 109.469 no
H30 C22 H31 109.469 no
P1 C23 H32 109.477 no
P1 C23 H33 109.475 no
P1 C23 H34 109.465 no
H32 C23 H33 109.476 no
H32 C23 H34 109.466 no
H33 C23 H34 109.468 no
P2 C24 H35 109.468 no
P2 C24 H36 109.466 no
P2 C24 H37 109.470 no
H35 C24 H36 109.475 no
H35 C24 H37 109.475 no
H36 C24 H37 109.474 no
P2 C25 H38 109.472 no
P2 C25 H39 109.472 no
P2 C25 H40 109.469 no
H38 C25 H39 109.468 no
H38 C25 H40 109.479 no
H39 C25 H40 109.468 no
P2 C26 H41 109.473 no
P2 C26 H42 109.474 no
P2 C26 H43 109.479 no
H41 C26 H42 109.461 no
H41 C26 H43 109.466 no
H42 C26 H43 109.473 no
C27 C28 H44 109.640 no
C27 C28 H45 109.643 no
C31 C28 H44 109.649 no
C31 C28 H45 109.658 no
H44 C28 H45 108.154 no
C27 C29 H46 109.388 no
C27 C29 H47 109.398 no
C33 C29 H46 109.398 no
C33 C29 H47 109.403 no
H46 C29 H47 108.013 no
C27 C30 H48 109.798 no
C27 C30 H49 109.801 no
C35 C30 H48 109.811 no
C35 C30 H49 109.804 no
H48 C30 H49 108.253 no
C28 C31 H50 108.327 no
C32 C31 H50 108.325 no
C36 C31 H50 108.324 no
C31 C32 H51 109.707 no
C31 C32 H52 109.716 no
C33 C32 H51 109.713 no
C33 C32 H52 109.705 no
H51 C32 H52 108.190 no
C29 C33 H53 109.527 no
C32 C33 H53 109.543 no
C34 C33 H53 109.534 no
C33 C34 H54 109.768 no
C33 C34 H55 109.766 no
C35 C34 H54 109.766 no
C35 C34 H55 109.758 no
H54 C34 H55 108.218 no
C30 C35 H56 110.370 no
C34 C35 H56 110.377 no
C36 C35 H56 110.372 no
C31 C36 H57 109.785 no
C31 C36 H58 109.779 no
C35 C36 H57 109.769 no
C35 C36 H58 109.763 no
H57 C36 H58 108.228 no
V2 C43 H59 109.470 no
Si2 C43 H59 109.466 no
Si2 C44 H60 109.472 no
Si2 C44 H61 109.472 no
Si2 C44 H62 109.468 no
H60 C44 H61 109.472 no
H60 C44 H62 109.471 no
H61 C44 H62 109.472 no
Si2 C45 H63 109.470 no
Si2 C45 H64 109.469 no
Si2 C45 H65 109.467 no
H63 C45 H64 109.470 no
H63 C45 H65 109.476 no
H64 C45 H65 109.474 no
Si2 C46 H66 109.464 no
Si2 C46 H67 109.468 no
Si2 C46 H68 109.467 no
H66 C46 H67 109.478 no
H66 C46 H68 109.475 no
H67 C46 H68 109.475 no
P3 C47 H69 109.467 no
P3 C47 H70 109.467 no
P3 C47 H71 109.468 no
H69 C47 H70 109.478 no
H69 C47 H71 109.474 no
H70 C47 H71 109.473 no
P3 C48 H72 109.472 no
P3 C48 H73 109.468 no
P3 C48 H74 109.472 no
H72 C48 H73 109.477 no
H72 C48 H74 109.463 no
H73 C48 H74 109.475 no
P3 C49 H75 109.465 no
P3 C49 H76 109.466 no
P3 C49 H77 109.473 no
H75 C49 H76 109.476 no
H75 C49 H77 109.474 no
H76 C49 H77 109.474 no
P4 C50 H78 109.475 no
P4 C50 H79 109.476 no
P4 C50 H80 109.466 no
H78 C50 H79 109.474 no
H78 C50 H80 109.467 no
H79 C50 H80 109.470 no
P4 C51 H81 109.472 no
P4 C51 H82 109.476 no
P4 C51 H83 109.475 no
H81 C51 H82 109.475 no
H81 C51 H83 109.461 no
H82 C51 H83 109.468 no
P4 C52 H84 109.466 no
P4 C52 H85 109.475 no
P4 C52 H86 109.467 no
H84 C52 H85 109.474 no
H84 C52 H86 109.470 no
H85 C52 H86 109.476 no

loop_
_geom_bond_atom_site_label_1
_geom_bond_atom_site_label_2
_geom_bond_distance
_geom_bond_publ_flag
V1 P1 2.4869(10) yes
V1 P2 2.4665(11) yes
V1 O1 2.003(3) yes
V1 N1 1.660(3) yes
V1 C17 1.845(4) yes
V2 P3 2.4464(12) yes
V2 P4 2.4724(10) yes
V2 O2 1.983(3) yes
V2 N2 1.662(3) yes
V2 C43 1.844(4) yes
P1 C21 1.838(4) yes
P1 C22 1.789(4) yes
P1 C23 1.819(6) yes
P2 C24 1.802(5) yes
P2 C25 1.803(5) yes
P2 C26 1.822(5) yes
P3 C47 1.818(6) yes
P3 C48 1.824(6) yes
P3 C49 1.815(6) yes
P4 C50 1.822(4) yes
P4 C51 1.791(5) yes
P4 C52 1.820(6) yes
Si1 C17 1.848(4) yes
Si1 C18 1.884(5) yes
Si1 C19 1.856(6) yes
Si1 C20 1.866(6) yes
Si2 C43 1.840(4) yes
Si2 C44 1.894(7) yes
Si2 C45 1.863(5) yes
Si2 C46 1.837(7) yes
F1 C12 1.357(6) yes
F2 C13 1.345(6) yes
F3 C14 1.350(5) yes
F4 C15 1.354(6) yes
F5 C16 1.342(5) yes
F6 C38 1.353(6) yes
F7 C39 1.353(6) yes
F8 C40 1.343(6) yes
F9 C41 1.340(6) yes
F10 C42 1.346(5) yes
O1 C11 1.294(4) yes
O2 C37 1.298(5) yes
N1 C1 1.442(5) yes
N2 C27 1.441(5) yes
C1 C2 1.511(6) yes
C1 C3 1.548(6) yes
C1 C4 1.526(5) yes
C2 C5 1.559(9) yes
C3 C7 1.535(8) yes
C4 C9 1.536(7) yes
C5 C6 1.545(8) yes
C5 C10 1.543(7) yes
C6 C7 1.473(8) yes
C7 C8 1.513(6) yes
C8 C9 1.499(8) yes
C9 C10 1.509(8) yes
C11 C12 1.400(6) yes
C11 C16 1.407(6) yes
C12 C13 1.376(6) yes
C13 C14 1.378(8) yes
C14 C15 1.367(7) yes
C15 C16 1.372(6) yes
C27 C28 1.515(9) yes
C27 C29 1.501(5) yes
C27 C30 1.501(9) yes
C28 C31 1.541(9) yes
C29 C33 1.548(7) yes
C30 C35 1.58(2) yes
C31 C32 1.497(7) yes
C31 C36 1.366(19) yes
C32 C33 1.455(9) yes
C33 C34 1.512(13) yes
C34 C35 1.451(16) yes
C35 C36 1.614(19) yes
C37 C38 1.401(6) yes
C37 C42 1.398(6) yes
C38 C39 1.373(6) yes
C39 C40 1.364(8) yes
C40 C41 1.391(7) yes
C41 C42 1.375(5) yes
C2 H1 0.990 no
C2 H2 0.990 no
C3 H3 0.990 no
C3 H4 0.990 no
C4 H5 0.990 no
C4 H6 0.990 no
C5 H7 1.000 no
C6 H8 0.990 no
C6 H9 0.990 no
C7 H10 1.000 no
C8 H11 0.990 no
C8 H12 0.990 no
C9 H13 1.000 no
C10 H14 0.990 no
C10 H15 0.990 no
C17 H16 0.950 no
C18 H17 0.980 no
C18 H18 0.980 no
C18 H19 0.980 no
C19 H20 0.980 no
C19 H21 0.980 no
C19 H22 0.980 no
C20 H23 0.980 no
C20 H24 0.980 no
C20 H25 0.980 no
C21 H26 0.980 no
C21 H27 0.980 no
C21 H28 0.980 no
C22 H29 0.980 no
C22 H30 0.980 no
C22 H31 0.980 no
C23 H32 0.980 no
C23 H33 0.980 no
C23 H34 0.980 no
C24 H35 0.980 no
C24 H36 0.980 no
C24 H37 0.980 no
C25 H38 0.980 no
C25 H39 0.980 no
C25 H40 0.980 no
C26 H41 0.980 no
C26 H42 0.980 no
C26 H43 0.980 no
C28 H44 0.990 no
C28 H45 0.990 no
C29 H46 0.990 no
C29 H47 0.990 no
C30 H48 0.990 no
C30 H49 0.990 no
C31 H50 1.000 no
C32 H51 0.990 no
C32 H52 0.990 no
C33 H53 1.000 no
C34 H54 0.990 no
C34 H55 0.990 no
C35 H56 1.000 no
C36 H57 0.990 no
C36 H58 0.990 no
C43 H59 0.950 no
C44 H60 0.980 no
C44 H61 0.980 no
C44 H62 0.980 no
C45 H63 0.980 no
C45 H64 0.980 no
C45 H65 0.980 no
C46 H66 0.980 no
C46 H67 0.980 no
C46 H68 0.980 no
C47 H69 0.980 no
C47 H70 0.980 no
C47 H71 0.980 no
C48 H72 0.980 no
C48 H73 0.980 no
C48 H74 0.980 no
C49 H75 0.980 no
C49 H76 0.980 no
C49 H77 0.980 no
C50 H78 0.980 no
C50 H79 0.980 no
C50 H80 0.980 no
C51 H81 0.980 no
C51 H82 0.980 no
C51 H83 0.980 no
C52 H84 0.980 no
C52 H85 0.980 no
C52 H86 0.980 no

loop_
_geom_contact_atom_site_label_1
_geom_contact_atom_site_label_2
_geom_contact_distance
_geom_contact_publ_flag
_geom_contact_site_symmetry_2
V1 F1 3.333(3) no .
F1 F2 2.701(4) no .
F1 O1 2.764(4) no .
F1 N1 3.579(4) no .
F1 C21 3.407(5) no .
F1 C25 3.590(6) no .
F2 F3 2.738(5) no .
F2 C15 3.599(6) no .
F3 F4 2.717(5) no .
F4 F5 2.693(4) no .
F5 O1 2.725(4) no .
F5 C12 3.594(6) no .
F5 C14 3.596(6) no .
F6 F7 2.708(5) no .
F6 O2 2.772(5) no .
F6 C47 3.368(8) no .
F7 F8 2.719(6) no .
F8 F9 2.730(6) no .
F9 F10 2.690(4) no .
F9 C39 3.594(7) no .
F10 O2 2.712(5) no .
O1 C21 3.357(5) no .
O1 C23 3.385(5) no .
O1 C26 3.231(6) no .
O2 C47 3.583(6) no .
O2 C49 3.244(7) no .
O2 C51 3.414(6) no .
O2 C52 3.237(5) no .
C1 C6 2.934(7) no .
C1 C8 2.940(7) no .
C1 C10 2.935(7) no .
C2 C7 2.930(7) no .
C2 C8 3.504(8) no .
C2 C9 2.923(6) no .
C3 C5 2.935(8) no .
C3 C9 2.917(6) no .
C3 C10 3.515(7) no .
C4 C5 2.949(8) no .
C4 C6 3.501(7) no .
C4 C7 2.902(7) no .
C5 C8 2.901(8) no .
C6 C9 2.904(6) no .
C7 C10 2.907(7) no .
C11 C14 2.829(6) no .
C11 C21 3.526(6) no .
C12 C15 2.726(7) no .
C12 C21 3.578(6) no .
C13 C16 2.742(7) no .
C17 C23 3.583(6) no .
C27 C32 2.940(7) no .
C27 C34 2.925(12) no .
C27 C36 2.902(12) no .
C28 C33 2.882(7) no .
C28 C34 3.484(12) no .
C28 C35 2.908(13) no .
C29 C31 2.850(8) no .
C29 C35 2.886(15) no .
C29 C36 3.448(12) no .
C30 C31 2.888(13) no .
C30 C32 3.490(10) no .
C30 C33 2.919(10) no .
C31 C34 2.861(13) no .
C32 C35 2.832(11) no .
C33 C36 2.854(11) no .
C37 C40 2.824(6) no .
C38 C41 2.739(7) no .
C39 C42 2.736(7) no .
C44 C48 3.544(9) no .
F1 C47 3.469(6) no 1_554
F2 C48 3.570(8) no 1_554
F3 C26 3.577(6) no 2_646
F3 C52 3.416(6) no 2_646
F4 C10 3.487(7) no 1_455
F4 C24 3.314(7) no 2_646
F4 C26 3.432(6) no 2_646
F5 C10 3.470(5) no 1_455
F8 C23 3.326(6) no 2_757
F9 C32 3.567(7) no 1_655
F10 C18 3.570(7) no .
F10 C20 3.590(6) no .
C10 F4 3.487(7) no 1_655
C10 F5 3.470(5) no 1_655
C18 F10 3.570(7) no .
C20 F10 3.590(6) no .
C23 F8 3.326(6) no 2_747
C24 F4 3.314(7) no 2_656
C26 F3 3.577(6) no 2_656
C26 F4 3.432(6) no 2_656
C32 F9 3.567(7) no 1_455
C47 F1 3.469(6) no 1_556
C48 F2 3.570(8) no 1_556
C52 F3 3.416(6) no 2_656
V1 H33 3.5966 no .
V1 H42 3.5998 no .
V2 H75 3.5420 no .
V2 H86 3.5747 no .
P1 H16 3.4726 no .
P2 H3 3.6000 no .
P2 H16 3.2877 no .
P3 H59 3.3452 no .
P4 H59 3.4734 no .
F1 H1 2.9534 no .
F1 H2 3.5205 no .
F1 H27 3.0546 no .
F1 H28 3.0437 no .
F1 H38 3.4923 no .
F1 H40 3.0201 no .
F5 H33 3.5098 no .
F5 H42 3.0346 no .
F6 H44 3.4039 no .
F6 H45 3.4941 no .
F6 H69 3.2232 no .
F6 H70 2.7692 no .
F6 H81 3.0663 no .
F6 H82 3.5699 no .
F10 H75 2.8115 no .
F10 H86 3.1117 no .
O1 H16 3.0888 no .
O1 H28 2.8975 no .
O1 H33 2.9063 no .
O1 H40 3.2136 no .
O1 H41 3.5731 no .
O1 H42 2.7313 no .
O2 H59 3.1509 no .
O2 H70 3.2144 no .
O2 H75 2.7128 no .
O2 H81 2.9833 no .
O2 H86 2.7239 no .
N1 H1 2.6328 no .
N1 H2 2.6543 no .
N1 H3 2.6456 no .
N1 H4 2.6401 no .
N1 H5 2.6419 no .
N1 H6 2.6380 no .
N1 H20 3.2390 no .
N1 H30 3.4935 no .
N1 H36 3.5297 no .
N2 H44 2.6342 no .
N2 H45 2.6323 no .
N2 H46 2.6252 no .
N2 H47 2.6353 no .
N2 H48 2.6299 no .
N2 H49 2.6080 no .
N2 H64 3.1334 no .
N2 H69 3.5672 no .
N2 H73 3.5361 no .
N2 H78 3.5674 no .
C1 H7 3.3931 no .
C1 H9 3.2520 no .
C1 H10 3.3924 no .
C1 H12 3.2720 no .
C1 H13 3.3826 no .
C1 H14 3.2442 no .
C1 H20 3.5083 no .
C2 H3 2.7094 no .
C2 H4 3.3507 no .
C2 H5 2.7086 no .
C2 H6 3.3401 no .
C2 H8 3.3819 no .
C2 H9 2.7172 no .
C2 H14 2.6806 no .
C2 H15 3.3664 no .
C3 H1 2.7049 no .
C3 H2 3.3569 no .
C3 H5 3.3326 no .
C3 H6 2.6334 no .
C3 H8 3.3232 no .
C3 H9 2.6479 no .
C3 H11 3.3426 no .
C3 H12 2.6759 no .
C3 H20 3.2941 no .
C3 H36 3.0150 no .
C4 H1 3.3436 no .
C4 H2 2.6914 no .
C4 H3 3.3296 no .
C4 H4 2.6465 no .
C4 H11 3.3272 no .
C4 H12 2.6536 no .
C4 H14 2.6872 no .
C4 H15 3.3519 no .
C4 H17 3.3590 no .
C4 H20 3.3905 no .
C4 H30 3.3696 no .
C5 H3 3.2745 no .
C5 H5 3.3099 no .
C5 H10 3.3551 no .
C5 H11 3.2228 no .
C5 H13 3.3730 no .
C6 H1 2.7332 no .
C6 H2 3.3792 no .
C6 H3 2.6700 no .
C6 H4 3.3126 no .
C6 H11 2.6397 no .
C6 H12 3.2926 no .
C6 H14 3.3680 no .
C6 H15 2.7225 no .
C7 H1 3.2755 no .
C7 H6 3.2084 no .
C7 H7 3.3505 no .
C7 H13 3.3456 no .
C7 H15 3.2501 no .
C8 H3 3.3396 no .
C8 H4 2.6789 no .
C8 H5 3.3197 no .
C8 H6 2.6486 no .
C8 H8 2.6413 no .
C8 H9 3.3006 no .
C8 H14 3.3103 no .
C8 H15 2.6605 no .
C9 H2 3.2480 no .
C9 H4 3.2383 no .
C9 H7 3.3738 no .
C9 H8 3.2422 no .
C9 H10 3.3408 no .
C10 H1 3.3625 no .
C10 H2 2.6877 no .
C10 H5 2.7107 no .
C10 H6 3.3456 no .
C10 H8 2.7169 no .
C10 H9 3.3667 no .
C10 H11 2.6467 no .
C10 H12 3.3112 no .
C11 H28 2.7833 no .
C11 H33 3.5466 no .
C11 H40 3.0593 no .
C11 H42 3.1342 no .
C12 H27 3.5467 no .
C12 H28 2.8757 no .
C12 H40 2.9737 no .
C16 H28 3.5342 no .
C16 H42 3.2952 no .
C17 H17 3.2274 no .
C17 H18 3.1547 no .
C17 H20 3.1132 no .
C17 H22 3.3932 no .
C17 H23 3.1588 no .
C17 H24 3.2448 no .
C17 H34 3.1982 no .
C17 H37 3.2893 no .
C17 H41 3.2720 no .
C18 H6 3.5807 no .
C18 H16 3.5736 no .
C18 H20 3.3241 no .
C18 H21 3.0257 no .
C18 H23 3.2841 no .
C18 H25 3.1933 no .
C18 H29 2.8706 no .
C19 H4 3.3980 no .
C19 H6 3.3173 no .
C19 H17 3.1481 no .
C19 H19 3.1915 no .
C19 H24 3.1212 no .
C19 H25 3.1715 no .
C19 H37 3.0087 no .
C20 H16 2.9263 no .
C20 H18 3.2857 no .
C20 H19 3.1992 no .
C20 H21 3.2965 no .
C20 H22 3.0119 no .
C21 H30 2.9941 no .
C21 H31 2.8615 no .
C21 H32 2.9073 no .
C21 H33 3.0439 no .
C22 H5 3.1647 no .
C22 H17 3.2792 no .
C22 H18 3.3915 no .
C22 H26 2.8710 no .
C22 H27 3.0093 no .
C22 H32 2.9361 no .
C22 H34 3.0450 no .
C23 H16 3.4029 no .
C23 H26 2.9428 no .
C23 H28 3.0144 no .
C23 H29 3.0365 no .
C23 H31 2.9302 no .
C24 H3 3.3914 no .
C24 H4 3.3608 no .
C24 H20 3.4571 no .
C24 H22 3.3546 no .
C24 H38 2.9988 no .
C24 H39 2.9040 no .
C24 H41 3.0059 no .
C24 H43 2.9507 no .
C25 H35 2.9203 no .
C25 H36 2.9806 no .
C25 H42 3.0464 no .
C25 H43 2.8793 no .
C26 H16 3.3265 no .
C26 H35 2.8925 no .
C26 H37 3.0599 no .
C26 H39 2.8947 no .
C26 H40 3.0186 no .
C27 H50 3.3575 no .
C27 H52 3.2732 no .
C27 H53 3.3713 no .
C27 H55 3.2139 no .
C27 H56 3.3833 no .
C27 H58 3.1709 no .
C27 H64 3.5111 no .
C28 H46 3.2840 no .
C28 H47 2.5933 no .
C28 H48 2.6331 no .
C28 H49 3.3109 no .
C28 H51 3.3529 no .
C28 H52 2.6925 no .
C28 H57 3.2562 no .
C28 H58 2.5249 no .
C28 H69 3.5250 no .
C29 H44 2.6071 no .
C29 H45 3.2830 no .
C29 H48 3.3228 no .
C29 H49 2.7085 no .
C29 H51 3.3192 no .
C29 H52 2.6441 no .
C29 H54 3.3538 no .
C29 H55 2.6687 no .
C29 H64 3.1375 no .
C29 H78 3.1623 no .
C30 H44 3.3071 no .
C30 H45 2.6470 no .
C30 H46 2.6948 no .
C30 H47 3.3206 no .
C30 H54 3.3611 no .
C30 H55 2.6629 no .
C30 H57 3.4010 no .
C30 H58 2.6742 no .
C30 H60 3.3159 no .
C30 H73 3.1250 no .
C31 H47 3.1661 no .
C31 H48 3.2024 no .
C31 H53 3.2867 no .
C31 H54 3.2250 no .
C31 H56 3.2858 no .
C32 H44 2.6980 no .
C32 H45 3.3438 no .
C32 H46 3.2980 no .
C32 H47 2.6444 no .
C32 H54 2.6574 no .
C32 H55 3.2854 no .
C32 H57 2.5947 no .
C32 H58 3.2383 no .
C33 H44 3.2137 no .
C33 H49 3.2895 no .
C33 H50 3.2685 no .
C33 H56 3.2997 no .
C33 H57 3.2308 no .
C34 H46 2.6980 no .
C34 H47 3.3443 no .
C34 H48 3.3357 no .
C34 H49 2.7172 no .
C34 H51 2.6287 no .
C34 H52 3.2962 no .
C34 H57 2.7822 no .
C34 H58 3.3622 no .
C35 H45 3.2596 no .
C35 H46 3.2441 no .
C35 H50 3.3202 no .
C35 H51 3.1483 no .
C35 H53 3.2824 no .
C36 H44 3.2209 no .
C36 H45 2.5847 no .
C36 H48 2.6953 no .
C36 H49 3.4080 no .
C36 H51 2.5850 no .
C36 H52 3.2107 no .
C36 H54 2.7622 no .
C36 H55 3.3925 no .
C37 H70 3.0198 no .
C37 H75 2.9016 no .
C37 H81 3.1271 no .
C37 H86 3.2720 no .
C38 H70 2.8141 no .
C38 H81 3.1923 no .
C39 H70 3.5351 no .
C42 H75 2.9623 no .
C42 H86 3.4495 no .
C43 H60 3.1561 no .
C43 H61 3.4148 no .
C43 H63 3.3394 no .
C43 H64 3.0202 no .
C43 H66 3.1991 no .
C43 H67 3.2436 no .
C43 H72 3.3562 no .
C43 H76 3.3672 no .
C43 H79 3.5938 no .
C43 H85 3.4367 no .
C44 H49 3.3583 no .
C44 H64 3.3355 no .
C44 H65 2.9792 no .
C44 H66 3.2403 no .
C44 H68 3.1123 no .
C44 H72 2.7225 no .
C44 H73 3.5949 no .
C45 H46 3.2283 no .
C45 H60 3.2913 no .
C45 H62 3.0233 no .
C45 H67 3.1180 no .
C45 H68 3.1642 no .
C45 H79 3.0349 no .
C46 H59 2.9748 no .
C46 H61 3.0919 no .
C46 H62 3.2909 no .
C46 H63 3.0124 no .
C46 H65 3.3018 no .
C47 H45 3.4917 no .
C47 H73 3.0048 no .
C47 H74 2.9421 no .
C47 H75 3.1215 no .
C47 H77 2.8860 no .
C48 H48 3.1849 no .
C48 H60 2.9236 no .
C48 H61 3.3710 no .
C48 H69 3.1116 no .
C48 H71 2.8473 no .
C48 H76 2.9587 no .
C48 H77 2.9744 no .
C49 H59 3.4303 no .
C49 H70 2.9786 no .
C49 H71 3.0179 no .
C49 H72 3.0436 no .
C49 H74 2.8985 no .
C50 H47 3.3890 no .
C50 H63 3.3634 no .
C50 H64 3.2800 no .
C50 H82 3.0404 no .
C50 H83 2.8715 no .
C50 H84 2.9517 no .
C50 H85 2.9524 no .
C51 H78 3.0242 no .
C51 H80 2.8993 no .
C51 H84 2.8910 no .
C51 H86 3.1062 no .
C52 H59 3.5404 no .
C52 H79 2.9926 no .
C52 H80 2.9138 no .
C52 H81 3.0213 no .
C52 H83 2.9531 no .
H1 H3 2.5442 no .
H1 H7 2.4206 no .
H1 H9 2.5577 no .
H1 H14 3.5847 no .
H2 H5 2.5385 no .
H2 H6 3.5967 no .
H2 H7 2.4301 no .
H2 H14 2.4909 no .
H2 H15 3.5916 no .
H2 H27 3.1511 no .
H2 H30 3.1757 no .
H3 H6 3.5401 no .
H3 H8 3.5691 no .
H3 H9 2.4744 no .
H3 H10 2.3890 no .
H3 H12 3.5747 no .
H3 H36 2.5744 no .
H3 H38 2.8962 no .
H4 H5 3.5503 no .
H4 H6 2.4331 no .
H4 H9 3.5448 no .
H4 H10 2.3871 no .
H4 H11 3.5820 no .
H4 H12 2.4942 no .
H4 H20 2.4348 no .
H4 H36 2.5769 no .
H4 H37 3.4696 no .
H5 H12 3.5457 no .
H5 H13 2.3818 no .
H5 H14 2.5294 no .
H5 H17 3.0540 no .
H5 H29 3.1416 no .
H5 H30 2.4527 no .
H6 H11 3.5561 no .
H6 H12 2.4566 no .
H6 H13 2.3976 no .
H6 H14 3.5918 no .
H6 H17 2.7643 no .
H6 H20 2.5585 no .
H6 H21 3.4788 no .
H7 H8 2.4072 no .
H7 H9 2.4146 no .
H7 H14 2.4194 no .
H7 H15 2.4048 no .
H8 H10 2.3219 no .
H8 H11 2.4569 no .
H8 H12 3.5331 no .
H8 H15 2.5596 no .
H9 H10 2.3322 no .
H9 H11 3.5454 no .
H10 H11 2.3684 no .
H10 H12 2.3615 no .
H11 H13 2.3576 no .
H11 H14 3.5515 no .
H11 H15 2.4728 no .
H12 H13 2.3527 no .
H12 H15 3.5580 no .
H13 H14 2.3721 no .
H13 H15 2.3620 no .
H16 H18 3.5086 no .
H16 H23 2.8173 no .
H16 H24 3.0293 no .
H16 H33 3.3741 no .
H16 H34 2.9626 no .
H16 H37 3.5944 no .
H16 H41 2.7988 no .
H16 H42 3.4919 no .
H17 H20 3.1659 no .
H17 H21 3.1601 no .
H17 H29 2.4369 no .
H17 H30 3.4403 no .
H18 H23 3.1892 no .
H18 H25 3.4811 no .
H18 H29 2.4705 no .
H18 H34 3.1499 no .
H19 H21 2.9009 no .
H19 H23 3.4866 no .
H19 H25 3.0028 no .
H20 H36 3.2382 no .
H20 H37 2.8783 no .
H21 H24 3.5482 no .
H21 H25 3.1749 no .
H22 H24 2.8249 no .
H22 H25 3.2173 no .
H22 H36 3.4715 no .
H22 H37 2.4688 no .
H26 H30 3.1553 no .
H26 H31 2.5873 no .
H26 H32 2.6696 no .
H26 H33 3.2484 no .
H27 H30 2.8708 no .
H27 H31 3.1657 no .
H28 H32 3.1589 no .
H28 H33 2.8873 no .
H29 H32 3.2188 no .
H29 H34 2.9109 no .
H31 H32 2.6850 no .
H31 H34 3.2238 no .
H35 H38 3.2062 no .
H35 H39 2.6707 no .
H35 H41 3.1297 no .
H35 H43 2.6689 no .
H36 H38 2.8332 no .
H36 H39 3.1580 no .
H37 H41 2.9019 no .
H37 H43 3.2857 no .
H39 H42 3.2196 no .
H39 H43 2.6105 no .
H40 H42 2.9154 no .
H40 H43 3.1582 no .
H44 H46 3.5113 no .
H44 H47 2.3959 no .
H44 H48 3.5406 no .
H44 H50 2.3691 no .
H44 H52 2.5218 no .
H44 H58 3.4113 no .
H44 H82 3.1452 no .
H45 H47 3.5032 no .
H45 H48 2.4504 no .
H45 H49 3.5487 no .
H45 H50 2.3882 no .
H45 H52 3.5878 no .
H45 H57 3.4815 no .
H45 H58 2.3303 no .
H45 H69 2.6166 no .
H46 H49 2.5607 no .
H46 H52 3.5284 no .
H46 H53 2.3866 no .
H46 H54 3.5943 no .
H46 H55 2.5001 no .
H46 H64 2.2679 no .
H46 H65 3.5318 no .
H46 H78 2.9145 no .
H47 H51 3.5579 no .
H47 H52 2.4546 no .
H47 H53 2.4075 no .
H47 H55 3.5756 no .
H47 H64 3.4640 no .
H47 H78 2.5388 no .
H47 H82 3.1475 no .
H48 H55 3.5624 no .
H48 H56 2.4438 no .
H48 H57 3.5919 no .
H48 H58 2.4641 no .
H48 H60 3.2986 no .
H48 H69 3.2972 no .
H48 H72 3.5881 no .
H48 H73 2.3253 no .
H49 H55 2.5110 no .
H49 H56 2.4566 no .
H49 H58 3.5948 no .
H49 H60 2.5215 no .
H49 H62 3.5949 no .
H49 H64 3.2029 no .
H49 H73 3.1260 no .
H50 H51 2.3523 no .
H50 H52 2.3262 no .
H50 H57 2.2013 no .
H50 H58 2.2415 no .
H51 H53 2.3226 no .
H51 H54 2.4685 no .
H51 H55 3.5326 no .
H51 H57 2.4150 no .
H51 H58 3.5054 no .
H52 H53 2.3126 no .
H52 H54 3.5567 no .
H52 H57 3.4647 no .
H53 H54 2.3647 no .
H53 H55 2.3767 no .
H54 H56 2.3041 no .
H54 H57 2.6551 no .
H55 H56 2.3500 no .
H56 H57 2.4638 no .
H56 H58 2.4890 no .
H59 H66 2.9004 no .
H59 H67 3.0548 no .
H59 H75 3.5152 no .
H59 H76 2.9702 no .
H59 H85 3.1104 no .
H59 H86 3.5583 no .
H60 H64 3.3351 no .
H60 H65 3.3277 no .
H60 H72 2.2807 no .
H60 H73 2.7764 no .
H61 H66 3.0081 no .
H61 H68 3.1841 no .
H61 H72 2.4267 no .
H62 H64 3.4504 no .
H62 H65 2.6796 no .
H62 H68 3.0826 no .
H62 H72 3.5912 no .
H63 H67 2.8279 no .
H63 H68 3.2105 no .
H63 H78 3.4734 no .
H63 H79 2.5035 no .
H64 H78 3.0293 no .
H64 H79 2.7860 no .
H65 H67 3.5578 no .
H65 H68 3.1793 no .
H69 H73 2.9595 no .
H69 H74 3.3426 no .
H70 H75 2.9266 no .
H70 H77 3.0361 no .
H71 H73 3.0616 no .
H71 H74 2.6181 no .
H71 H75 3.4203 no .
H71 H77 2.7220 no .
H72 H76 2.8405 no .
H72 H77 3.3073 no .
H74 H76 3.0836 no .
H74 H77 2.7054 no .
H78 H82 2.9175 no .
H78 H83 3.1593 no .
H79 H84 3.2329 no .
H79 H85 2.7899 no .
H80 H82 3.2193 no .
H80 H83 2.6094 no .
H80 H84 2.7068 no .
H80 H85 3.1247 no .
H81 H84 3.1216 no .
H81 H86 2.9590 no .
H83 H84 2.6619 no .
H83 H86 3.3297 no .
Si1 H74 3.4424 no 2_757
F1 H21 2.9682 no 2_746
F1 H69 3.1042 no 1_554
F1 H71 2.9432 no 1_554
F2 H21 3.0151 no 2_746
F2 H48 3.1472 no 1_554
F2 H58 3.4660 no 1_554
F2 H69 3.5883 no 1_554
F2 H73 2.8328 no 1_554
F2 H74 3.4534 no 1_554
F2 H83 2.8497 no 2_646
F3 H24 3.4533 no 2_646
F3 H41 2.7208 no 2_646
F3 H56 3.2214 no 1_554
F3 H58 3.3059 no 1_554
F3 H83 3.0493 no 2_646
F3 H84 2.4706 no 2_646
F4 H14 2.6951 no 1_455
F4 H15 3.4738 no 1_455
F4 H35 2.9136 no 2_646
F4 H37 2.8906 no 2_646
F4 H41 2.9298 no 2_646
F4 H43 3.1440 no 2_646
F4 H63 3.5695 no .
F4 H67 3.3973 no .
F5 H13 3.3780 no 1_455
F5 H14 2.8765 no 1_455
F5 H15 3.2980 no 1_455
F5 H63 3.2189 no .
F5 H67 2.7069 no .
F5 H79 3.0773 no .
F5 H85 2.9094 no .
F6 H38 3.0396 no 1_556
F6 H39 3.5385 no 1_556
F6 H62 2.8752 no 2_657
F7 H3 3.1156 no 1_556
F7 H10 3.3511 no 1_556
F7 H26 3.0523 no 2_757
F7 H31 2.8723 no 2_757
F7 H36 3.1785 no 1_556
F7 H55 3.2619 no 2_657
F7 H65 2.9413 no 2_657
F8 H10 2.7451 no 1_556
F8 H26 3.0771 no 2_757
F8 H32 2.3691 no 2_757
F8 H55 3.4305 no 2_657
F8 H66 3.0596 no 2_757
F8 H76 3.1340 no 2_757
F9 H18 3.3878 no .
F9 H19 3.4013 no .
F9 H23 3.3725 no .
F9 H25 3.3806 no .
F9 H51 3.5818 no 1_655
F9 H52 2.7074 no 1_655
F9 H61 3.0756 no 2_757
F9 H72 2.9791 no 2_757
F9 H74 3.5266 no 2_757
F9 H76 3.2379 no 2_757
F10 H18 2.7521 no .
F10 H23 2.7785 no .
F10 H34 2.7216 no .
F10 H51 3.4280 no 1_655
F10 H52 3.2741 no 1_655
F10 H53 2.9815 no 1_655
O1 H85 3.4354 no .
C2 H22 3.5513 no 2_746
C2 H71 3.3893 no 1_554
C3 H26 3.2426 no 2_756
C4 H80 3.1299 no 1_655
C5 H57 3.1803 no 1_654
C6 H50 3.3755 no 1_654
C6 H51 3.2326 no 1_654
C6 H57 3.4880 no 1_654
C7 H26 3.2259 no 2_756
C8 H28 3.5460 no 2_756
C8 H43 3.4486 no 1_655
C8 H66 3.4565 no 2_756
C8 H68 3.4639 no 2_756
C9 H42 3.4438 no 1_655
C9 H80 3.3557 no 1_655
C10 H57 3.5780 no 1_654
C13 H58 3.1651 no 1_554
C14 H41 3.4140 no 2_646
C14 H58 3.0716 no 1_554
C15 H14 3.2066 no 1_455
C15 H15 3.4178 no 1_455
C15 H41 3.5047 no 2_646
C15 H67 3.2950 no .
C16 H14 3.2884 no 1_455
C16 H15 3.3307 no 1_455
C16 H67 2.9567 no .
C17 H86 3.4995 no .
C18 H74 3.0207 no 2_757
C18 H78 3.2915 no 1_655
C19 H27 3.2880 no 2_756
C19 H74 3.5289 no 2_757
C20 H54 3.4662 no 2_657
C20 H74 3.3514 no 2_757
C20 H77 3.2609 no 2_757
C20 H86 3.5664 no .
C21 H4 3.0940 no 2_746
C21 H10 3.3142 no 2_746
C21 H12 3.3583 no 2_746
C22 H46 3.2889 no 1_655
C22 H64 3.5117 no 1_655
C22 H78 3.3616 no 1_655
C23 H59 2.9992 no .
C23 H85 3.5212 no .
C24 H63 3.4814 no 2_656
C24 H65 3.1308 no 2_656
C25 H45 3.3547 no 1_554
C25 H69 3.2927 no 1_554
C26 H11 3.4054 no 1_455
C26 H13 3.3081 no 1_455
C26 H68 3.4281 no 2_656
C26 H84 3.4965 no .
C28 H62 3.4937 no 2_657
C29 H29 3.4136 no 1_455
C30 H81 3.4520 no 2_647
C31 H8 3.1041 no 1_456
C32 H8 3.1791 no 1_456
C32 H75 3.5025 no 1_455
C33 H75 3.5066 no 1_455
C34 H76 3.5646 no 1_455
C34 H77 3.3808 no 1_455
C35 H81 3.4925 no 2_647
C36 H7 3.4221 no 1_456
C36 H8 3.5031 no 1_456
C38 H55 3.5962 no 2_657
C39 H3 3.5318 no 1_556
C39 H9 3.4744 no 1_556
C39 H10 3.3954 no 1_556
C39 H55 3.0489 no 2_657
C40 H9 3.4703 no 1_556
C40 H10 3.1068 no 1_556
C40 H55 3.1360 no 2_657
C41 H23 3.2938 no .
C41 H51 3.5968 no 1_655
C41 H52 3.3082 no 1_655
C42 H23 2.9969 no .
C42 H51 3.5398 no 1_655
C42 H52 3.5820 no 1_655
C43 H33 3.3578 no .
C44 H44 3.1836 no 2_647
C44 H82 3.3676 no 2_647
C45 H30 3.5840 no 1_455
C45 H31 3.5478 no 1_455
C45 H35 2.8902 no 2_646
C46 H11 3.0559 no 2_746
C46 H33 3.5221 no .
C46 H43 3.3094 no 2_646
C47 H1 3.0980 no 1_556
C47 H9 3.4848 no 1_556
C47 H38 3.2477 no 1_556
C48 H19 2.8022 no 2_747
C48 H25 3.4166 no 2_747
C49 H25 3.1468 no 2_747
C49 H51 3.3434 no 1_655
C49 H53 3.5529 no 1_655
C49 H54 2.8771 no 1_655
C50 H5 3.1362 no 1_455
C50 H13 3.3856 no 1_455
C50 H17 3.1933 no 1_455
C50 H29 3.5415 no 1_455
C51 H49 3.5156 no 2_657
C51 H56 3.4116 no 2_657
C51 H60 3.4634 no 2_657
C52 H16 2.9613 no .
C52 H33 3.5838 no .
C52 H41 3.4716 no .
H1 C47 3.0980 no 1_554
H1 H22 3.4458 no 2_746
H1 H69 3.4639 no 1_554
H1 H70 2.9594 no 1_554
H1 H71 2.4615 no 1_554
H2 H22 2.8969 no 2_746
H3 F7 3.1156 no 1_554
H3 C39 3.5318 no 1_554
H3 H26 3.4038 no 2_756
H3 H70 3.3643 no 1_554
H4 C21 3.0940 no 2_756
H4 H26 2.6664 no 2_756
H4 H27 2.8963 no 2_756
H4 H28 3.2224 no 2_756
H5 C50 3.1362 no 1_655
H5 H78 3.1931 no 1_655
H5 H79 2.9496 no 1_655
H5 H80 2.7498 no 1_655
H6 H80 2.9036 no 1_655
H7 C36 3.4221 no 1_654
H7 H22 3.5051 no 2_746
H7 H24 3.3295 no 2_746
H7 H51 3.4524 no 1_654
H7 H57 2.4633 no 1_654
H8 C31 3.1041 no 1_654
H8 C32 3.1791 no 1_654
H8 C36 3.5031 no 1_654
H8 H50 2.4292 no 1_654
H8 H51 2.6385 no 1_654
H8 H52 3.3475 no 1_654
H8 H57 2.9746 no 1_654
H9 C39 3.4744 no 1_554
H9 C40 3.4703 no 1_554
H9 C47 3.4848 no 1_554
H9 H51 3.0043 no 1_654
H9 H70 2.7461 no 1_554
H9 H71 3.3626 no 1_554
H10 F7 3.3511 no 1_554
H10 F8 2.7451 no 1_554
H10 C21 3.3142 no 2_756
H10 C39 3.3954 no 1_554
H10 C40 3.1068 no 1_554
H10 H26 2.5652 no 2_756
H10 H28 3.2316 no 2_756
H10 H66 2.9833 no 2_756
H11 C26 3.4054 no 1_655
H11 C46 3.0559 no 2_756
H11 H42 3.2650 no 1_655
H11 H43 2.6962 no 1_655
H11 H66 2.8393 no 2_756
H11 H67 3.2984 no 2_756
H11 H68 2.5678 no 2_756
H12 C21 3.3583 no 2_756
H12 H26 3.2450 no 2_756
H12 H28 2.7460 no 2_756
H12 H43 3.5811 no 1_655
H12 H66 3.4878 no 2_756
H13 F5 3.3780 no 1_655
H13 C26 3.3081 no 1_655
H13 C50 3.3856 no 1_655
H13 H41 3.4592 no 1_655
H13 H42 2.7376 no 1_655
H13 H43 3.2235 no 1_655
H13 H79 3.1998 no 1_655
H13 H80 2.6917 no 1_655
H14 F4 2.6951 no 1_655
H14 F5 2.8765 no 1_655
H14 C15 3.2066 no 1_655
H14 C16 3.2884 no 1_655
H15 F4 3.4738 no 1_655
H15 F5 3.2980 no 1_655
H15 C15 3.4178 no 1_655
H15 C16 3.3307 no 1_655
H15 H42 3.0463 no 1_655
H15 H50 3.1965 no 1_654
H15 H57 3.0796 no 1_654
H15 H58 3.4154 no 1_654
H16 C52 2.9613 no .
H16 H84 2.9559 no .
H16 H85 2.8274 no .
H16 H86 2.6040 no .
H17 C50 3.1933 no 1_655
H17 H47 3.5739 no 1_655
H17 H78 2.5895 no 1_655
H17 H80 2.9172 no 1_655
H18 F9 3.3878 no .
H18 F10 2.7521 no .
H18 H47 3.1269 no 1_655
H18 H52 3.5526 no 1_655
H18 H53 3.2322 no 1_655
H18 H74 3.5964 no 2_757
H18 H78 3.3907 no 1_655
H19 F9 3.4013 no .
H19 C48 2.8022 no 2_757
H19 H72 2.8311 no 2_757
H19 H73 3.0066 no 2_757
H19 H74 2.1589 no 2_757
H19 H78 3.4276 no 1_655
H19 H82 3.5051 no 1_655
H20 H27 2.8755 no 2_756
H21 F1 2.9682 no 2_756
H21 F2 3.0151 no 2_756
H21 H27 3.4126 no 2_756
H21 H71 3.0678 no 2_757
H21 H74 2.8422 no 2_757
H22 C2 3.5513 no 2_756
H22 H1 3.4458 no 2_756
H22 H2 2.8969 no 2_756
H22 H7 3.5051 no 2_756
H22 H27 3.0518 no 2_756
H23 F9 3.3725 no .
H23 F10 2.7785 no .
H23 C41 3.2938 no .
H23 C42 2.9969 no .
H23 H54 3.4197 no 2_657
H23 H56 3.2988 no 2_657
H23 H86 2.8068 no .
H24 F3 3.4533 no 2_656
H24 H7 3.3295 no 2_756
H24 H54 3.4135 no 2_657
H24 H56 3.1841 no 2_657
H24 H57 3.2725 no 2_657
H24 H77 3.4840 no 2_757
H25 F9 3.3806 no .
H25 C48 3.4166 no 2_757
H25 C49 3.1468 no 2_757
H25 H54 3.0076 no 2_657
H25 H74 2.5885 no 2_757
H25 H76 3.2435 no 2_757
H25 H77 2.3345 no 2_757
H26 F7 3.0523 no 2_747
H26 F8 3.0771 no 2_747
H26 C3 3.2426 no 2_746
H26 C7 3.2259 no 2_746
H26 H3 3.4038 no 2_746
H26 H4 2.6664 no 2_746
H26 H10 2.5652 no 2_746
H26 H12 3.2450 no 2_746
H26 H36 3.3659 no 2_746
H27 C19 3.2880 no 2_746
H27 H4 2.8963 no 2_746
H27 H20 2.8755 no 2_746
H27 H21 3.4126 no 2_746
H27 H22 3.0518 no 2_746
H27 H36 3.3099 no 2_746
H28 C8 3.5460 no 2_746
H28 H4 3.2224 no 2_746
H28 H10 3.2316 no 2_746
H28 H12 2.7460 no 2_746
H28 H67 3.5610 no .
H29 C29 3.4136 no 1_655
H29 C50 3.5415 no 1_655
H29 H46 2.9260 no 1_655
H29 H47 3.1709 no 1_655
H29 H53 3.1857 no 1_655
H29 H64 3.5920 no 1_655
H29 H78 2.7468 no 1_655
H30 C45 3.5840 no 1_655
H30 H63 3.2070 no 1_655
H30 H64 3.3107 no 1_655
H30 H78 3.1915 no 1_655
H30 H79 3.3226 no 1_655
H31 F7 2.8723 no 2_747
H31 C45 3.5478 no 1_655
H31 H46 2.8258 no 1_655
H31 H53 3.3383 no 1_655
H31 H64 3.0762 no 1_655
H31 H65 3.4007 no 1_655
H32 F8 2.3691 no 2_747
H32 H53 3.3893 no 1_655
H32 H59 2.9409 no .
H32 H66 3.3593 no .
H32 H76 3.3239 no .
H33 C43 3.3578 no .
H33 C46 3.5221 no .
H33 C52 3.5838 no .
H33 H59 2.4832 no .
H33 H66 3.2107 no .
H33 H67 3.0959 no .
H33 H85 2.8411 no .
H33 H86 3.4717 no .
H34 F10 2.7216 no .
H34 H53 3.2536 no 1_655
H34 H59 3.0962 no .
H34 H85 3.3305 no .
H34 H86 3.1842 no .
H35 F4 2.9136 no 2_656
H35 C45 2.8902 no 2_656
H35 H63 2.5853 no 2_656
H35 H65 2.3729 no 2_656
H35 H68 3.2170 no 2_656
H36 F7 3.1785 no 1_554
H36 H26 3.3659 no 2_756
H36 H27 3.3099 no 2_756
H36 H65 3.0626 no 2_656
H37 F4 2.8906 no 2_656
H38 F6 3.0396 no 1_554
H38 C47 3.2477 no 1_554
H38 H45 3.3481 no 1_554
H38 H69 2.6914 no 1_554
H38 H70 3.0098 no 1_554
H38 H71 3.5993 no 1_554
H39 F6 3.5385 no 1_554
H39 H45 3.2340 no 1_554
H39 H50 3.4646 no 1_554
H39 H62 2.9240 no 2_656
H39 H65 3.1401 no 2_656
H39 H68 2.7941 no 2_656
H40 H45 2.9340 no 1_554
H40 H50 3.5051 no 1_554
H40 H58 3.3587 no 1_554
H40 H69 3.0313 no 1_554
H41 F3 2.7208 no 2_656
H41 F4 2.9298 no 2_656
H41 C14 3.4140 no 2_656
H41 C15 3.5047 no 2_656
H41 C52 3.4716 no .
H41 H13 3.4592 no 1_455
H41 H84 2.7614 no .
H41 H85 3.3947 no .
H42 C9 3.4438 no 1_455
H42 H11 3.2650 no 1_455
H42 H13 2.7376 no 1_455
H42 H15 3.0463 no 1_455
H42 H84 3.3562 no .
H42 H85 3.3781 no .
H43 F4 3.1440 no 2_656
H43 C8 3.4486 no 1_455
H43 C46 3.3094 no 2_656
H43 H11 2.6962 no 1_455
H43 H12 3.5811 no 1_455
H43 H13 3.2235 no 1_455
H43 H67 3.3264 no 2_656
H43 H68 2.4781 no 2_656
H44 C44 3.1836 no 2_657
H44 H60 3.5753 no 2_657
H44 H61 2.8904 no 2_657
H44 H62 2.6637 no 2_657
H45 C25 3.3547 no 1_556
H45 H38 3.3481 no 1_556
H45 H39 3.2340 no 1_556
H45 H40 2.9340 no 1_556
H45 H62 3.5666 no 2_657
H46 C22 3.2889 no 1_455
H46 H29 2.9260 no 1_455
H46 H31 2.8258 no 1_455
H47 H17 3.5739 no 1_455
H47 H18 3.1269 no 1_455
H47 H29 3.1709 no 1_455
H48 F2 3.1472 no 1_556
H48 H81 3.4327 no 2_647
H48 H83 3.1966 no 2_647
H49 C51 3.5156 no 2_647
H49 H81 2.9668 no 2_647
H49 H82 3.5537 no 2_647
H49 H83 3.4821 no 2_647
H50 C6 3.3755 no 1_456
H50 H8 2.4292 no 1_456
H50 H15 3.1965 no 1_456
H50 H39 3.4646 no 1_556
H50 H40 3.5051 no 1_556
H50 H61 3.5038 no 2_657
H51 F9 3.5818 no 1_455
H51 F10 3.4280 no 1_455
H51 C6 3.2326 no 1_456
H51 C41 3.5968 no 1_455
H51 C42 3.5398 no 1_455
H51 C49 3.3434 no 1_455
H51 H7 3.4524 no 1_456
H51 H8 2.6385 no 1_456
H51 H9 3.0043 no 1_456
H51 H75 2.7641 no 1_455
H51 H77 3.0636 no 1_455
H52 F9 2.7074 no 1_455
H52 F10 3.2741 no 1_455
H52 C41 3.3082 no 1_455
H52 C42 3.5820 no 1_455
H52 H8 3.3475 no 1_456
H52 H18 3.5526 no 1_455
H52 H61 3.1091 no 2_657
H53 F10 2.9815 no 1_455
H53 C49 3.5529 no 1_455
H53 H18 3.2322 no 1_455
H53 H29 3.1857 no 1_455
H53 H31 3.3383 no 1_455
H53 H32 3.3893 no 1_455
H53 H34 3.2536 no 1_455
H53 H75 3.0045 no 1_455
H53 H76 3.4276 no 1_455
H54 C20 3.4662 no 2_647
H54 C49 2.8771 no 1_455
H54 H23 3.4197 no 2_647
H54 H24 3.4135 no 2_647
H54 H25 3.0076 no 2_647
H54 H75 2.9505 no 1_455
H54 H76 2.7835 no 1_455
H54 H77 2.4289 no 1_455
H55 F7 3.2619 no 2_647
H55 F8 3.4305 no 2_647
H55 C38 3.5962 no 2_647
H55 C39 3.0489 no 2_647
H55 C40 3.1360 no 2_647
H56 F3 3.2214 no 1_556
H56 C51 3.4116 no 2_647
H56 H23 3.2988 no 2_647
H56 H24 3.1841 no 2_647
H56 H81 2.7850 no 2_647
H56 H83 3.1412 no 2_647
H57 C5 3.1803 no 1_456
H57 C6 3.4880 no 1_456
H57 C10 3.5780 no 1_456
H57 H7 2.4633 no 1_456
H57 H8 2.9746 no 1_456
H57 H15 3.0796 no 1_456
H57 H24 3.2725 no 2_647
H58 F2 3.4660 no 1_556
H58 F3 3.3059 no 1_556
H58 C13 3.1651 no 1_556
H58 C14 3.0716 no 1_556
H58 H15 3.4154 no 1_456
H58 H40 3.3587 no 1_556
H59 C23 2.9992 no .
H59 H32 2.9409 no .
H59 H33 2.4832 no .
H59 H34 3.0962 no .
H60 C51 3.4634 no 2_647
H60 H44 3.5753 no 2_647
H60 H81 3.3538 no 2_647
H60 H82 2.8140 no 2_647
H61 F9 3.0756 no 2_747
H61 H44 2.8904 no 2_647
H61 H50 3.5038 no 2_647
H61 H52 3.1091 no 2_647
H61 H82 3.4449 no 2_647
H62 F6 2.8752 no 2_647
H62 C28 3.4937 no 2_647
H62 H39 2.9240 no 2_646
H62 H44 2.6637 no 2_647
H62 H45 3.5666 no 2_647
H62 H82 3.3209 no 2_647
H63 F4 3.5695 no .
H63 F5 3.2189 no .
H63 C24 3.4814 no 2_646
H63 H30 3.2070 no 1_455
H63 H35 2.5853 no 2_646
H64 C22 3.5117 no 1_455
H64 H29 3.5920 no 1_455
H64 H30 3.3107 no 1_455
H64 H31 3.0762 no 1_455
H65 F7 2.9413 no 2_647
H65 C24 3.1308 no 2_646
H65 H31 3.4007 no 1_455
H65 H35 2.3729 no 2_646
H65 H36 3.0626 no 2_646
H65 H39 3.1401 no 2_646
H66 F8 3.0596 no 2_747
H66 C8 3.4565 no 2_746
H66 H10 2.9833 no 2_746
H66 H11 2.8393 no 2_746
H66 H12 3.4878 no 2_746
H66 H32 3.3593 no .
H66 H33 3.2107 no .
H67 F4 3.3973 no .
H67 F5 2.7069 no .
H67 C15 3.2950 no .
H67 C16 2.9567 no .
H67 H11 3.2984 no 2_746
H67 H28 3.5610 no .
H67 H33 3.0959 no .
H67 H43 3.3264 no 2_646
H68 C8 3.4639 no 2_746
H68 C26 3.4281 no 2_646
H68 H11 2.5678 no 2_746
H68 H35 3.2170 no 2_646
H68 H39 2.7941 no 2_646
H68 H43 2.4781 no 2_646
H69 F1 3.1042 no 1_556
H69 F2 3.5883 no 1_556
H69 C25 3.2927 no 1_556
H69 H1 3.4639 no 1_556
H69 H38 2.6914 no 1_556
H69 H40 3.0313 no 1_556
H70 H1 2.9594 no 1_556
H70 H3 3.3643 no 1_556
H70 H9 2.7461 no 1_556
H70 H38 3.0098 no 1_556
H71 F1 2.9432 no 1_556
H71 C2 3.3893 no 1_556
H71 H1 2.4615 no 1_556
H71 H9 3.3626 no 1_556
H71 H21 3.0678 no 2_747
H71 H38 3.5993 no 1_556
H72 F9 2.9791 no 2_747
H72 H19 2.8311 no 2_747
H72 H82 3.5308 no 2_647
H73 F2 2.8328 no 1_556
H73 H19 3.0066 no 2_747
H73 H82 3.2885 no 2_647
H73 H83 3.1705 no 2_647
H74 Si1 3.4424 no 2_747
H74 F2 3.4534 no 1_556
H74 F9 3.5266 no 2_747
H74 C18 3.0207 no 2_747
H74 C19 3.5289 no 2_747
H74 C20 3.3514 no 2_747
H74 H18 3.5964 no 2_747
H74 H19 2.1589 no 2_747
H74 H21 2.8422 no 2_747
H74 H25 2.5885 no 2_747
H75 C32 3.5025 no 1_655
H75 C33 3.5066 no 1_655
H75 H51 2.7641 no 1_655
H75 H53 3.0045 no 1_655
H75 H54 2.9505 no 1_655
H76 F8 3.1340 no 2_747
H76 F9 3.2379 no 2_747
H76 C34 3.5646 no 1_655
H76 H25 3.2435 no 2_747
H76 H32 3.3239 no .
H76 H53 3.4276 no 1_655
H76 H54 2.7835 no 1_655
H77 C20 3.2609 no 2_747
H77 C34 3.3808 no 1_655
H77 H24 3.4840 no 2_747
H77 H25 2.3345 no 2_747
H77 H51 3.0636 no 1_655
H77 H54 2.4289 no 1_655
H78 C18 3.2915 no 1_455
H78 C22 3.3616 no 1_455
H78 H5 3.1931 no 1_455
H78 H17 2.5895 no 1_455
H78 H18 3.3907 no 1_455
H78 H19 3.4276 no 1_455
H78 H29 2.7468 no 1_455
H78 H30 3.1915 no 1_455
H79 F5 3.0773 no .
H79 H5 2.9496 no 1_455
H79 H13 3.1998 no 1_455
H79 H30 3.3226 no 1_455
H80 C4 3.1299 no 1_455
H80 C9 3.3557 no 1_455
H80 H5 2.7498 no 1_455
H80 H6 2.9036 no 1_455
H80 H13 2.6917 no 1_455
H80 H17 2.9172 no 1_455
H81 C30 3.4520 no 2_657
H81 C35 3.4925 no 2_657
H81 H48 3.4327 no 2_657
H81 H49 2.9668 no 2_657
H81 H56 2.7850 no 2_657
H81 H60 3.3538 no 2_657
H82 C44 3.3676 no 2_657
H82 H19 3.5051 no 1_455
H82 H49 3.5537 no 2_657
H82 H60 2.8140 no 2_657
H82 H61 3.4449 no 2_657
H82 H62 3.3209 no 2_657
H82 H72 3.5308 no 2_657
H82 H73 3.2885 no 2_657
H83 F2 2.8497 no 2_656
H83 F3 3.0493 no 2_656
H83 H48 3.1966 no 2_657
H83 H49 3.4821 no 2_657
H83 H56 3.1412 no 2_657
H83 H73 3.1705 no 2_657
H84 F3 2.4706 no 2_656
H84 C26 3.4965 no .
H84 H16 2.9559 no .
H84 H41 2.7614 no .
H84 H42 3.3562 no .
H85 F5 2.9094 no .
H85 O1 3.4354 no .
H85 C23 3.5212 no .
H85 H16 2.8274 no .
H85 H33 2.8411 no .
H85 H34 3.3305 no .
H85 H41 3.3947 no .
H85 H42 3.3781 no .
H86 C17 3.4995 no .
H86 C20 3.5664 no .
H86 H16 2.6040 no .
H86 H23 2.8068 no .
H86 H33 3.4717 no .
H86 H34 3.1842 no .

loop_
_geom_torsion_atom_site_label_1
_geom_torsion_atom_site_label_2
_geom_torsion_atom_site_label_3
_geom_torsion_atom_site_label_4
_geom_torsion
_geom_torsion_publ_flag
P1 V1 O1 C11 -95.9(3) no
O1 V1 P1 C21 52.33(10) no
O1 V1 P1 C22 175.07(10) no
O1 V1 P1 C23 -63.12(9) no
N1 V1 P1 C21 -87.70(11) no
N1 V1 P1 C22 35.04(11) no
N1 V1 P1 C23 156.85(10) no
P1 V1 C17 Si1 94.1(3) no
C17 V1 P1 C21 165.26(13) no
C17 V1 P1 C22 -72.00(13) no
C17 V1 P1 C23 49.80(13) no
P2 V1 O1 C11 85.6(3) no
O1 V1 P2 C24 168.74(10) no
O1 V1 P2 C25 -66.99(10) no
O1 V1 P2 C26 50.75(9) no
N1 V1 P2 C24 -51.17(12) no
N1 V1 P2 C25 73.10(11) no
N1 V1 P2 C26 -169.16(11) no
P2 V1 C17 Si1 -103.6(3) no
C17 V1 P2 C24 55.47(14) no
C17 V1 P2 C25 179.74(13) no
C17 V1 P2 C26 -62.52(13) no
N1 V1 O1 C11 -5.7(4) no
O1 V1 C17 Si1 175.0(3) no
C17 V1 O1 C11 173.8(3) no
N1 V1 C17 Si1 -5.3(4) no
P3 V2 O2 C37 -64.3(5) no
O2 V2 P3 C47 67.24(11) no
O2 V2 P3 C48 -169.67(12) no
O2 V2 P3 C49 -51.11(11) no
N2 V2 P3 C47 -70.03(11) no
N2 V2 P3 C48 53.07(12) no
N2 V2 P3 C49 171.62(11) no
P3 V2 C43 Si2 99.4(3) no
C43 V2 P3 C47 -177.10(14) no
C43 V2 P3 C48 -54.00(14) no
C43 V2 P3 C49 64.56(14) no
P4 V2 O2 C37 115.7(5) no
O2 V2 P4 C50 173.63(11) no
O2 V2 P4 C51 -63.15(11) no
O2 V2 P4 C52 55.10(10) no
N2 V2 P4 C50 -49.32(11) no
N2 V2 P4 C51 73.91(11) no
N2 V2 P4 C52 -167.85(10) no
P4 V2 C43 Si2 -97.9(3) no
C43 V2 P4 C50 58.47(13) no
C43 V2 P4 C51 -178.30(13) no
C43 V2 P4 C52 -60.05(13) no
N2 V2 O2 C37 26.0(6) no
O2 V2 C43 Si2 -178.3(3) no
C43 V2 O2 C37 -153.2(5) no
N2 V2 C43 Si2 2.3(4) no
C18 Si1 C17 V1 -68.7(4) no
C19 Si1 C17 V1 50.4(4) no
C20 Si1 C17 V1 169.9(3) no
C44 Si2 C43 V2 -67.7(5) no
C45 Si2 C43 V2 49.8(5) no
C46 Si2 C43 V2 169.4(3) no
V1 O1 C11 C12 6.7(6) no
V1 O1 C11 C16 -172.8(3) no
V2 O2 C37 C38 -23.6(8) no
V2 O2 C37 C42 156.6(5) no
N1 C1 C2 C5 178.5(3) no
N1 C1 C3 C7 179.6(3) no
N1 C1 C4 C9 -179.7(3) no
C2 C1 C3 C7 -58.2(4) no
C3 C1 C2 C5 57.6(4) no
C2 C1 C4 C9 57.0(5) no
C4 C1 C2 C5 -58.8(4) no
C3 C1 C4 C9 -61.2(4) no
C4 C1 C3 C7 60.4(4) no
C1 C2 C5 C6 -57.3(5) no
C1 C2 C5 C10 59.9(5) no
C1 C3 C7 C6 59.9(4) no
C1 C3 C7 C8 -60.1(5) no
C1 C4 C9 C8 61.6(5) no
C1 C4 C9 C10 -57.8(4) no
C2 C5 C6 C7 58.9(5) no
C2 C5 C10 C9 -60.4(5) no
C6 C5 C10 C9 56.9(6) no
C10 C5 C6 C7 -57.5(6) no
C5 C6 C7 C3 -60.7(5) no
C5 C6 C7 C8 59.0(6) no
C3 C7 C8 C9 59.7(6) no
C6 C7 C8 C9 -60.6(6) no
C7 C8 C9 C4 -59.7(5) no
C7 C8 C9 C10 60.1(5) no
C4 C9 C10 C5 60.1(5) no
C8 C9 C10 C5 -58.8(5) no
O1 C11 C12 F1 -0.0(6) no
O1 C11 C12 C13 178.9(3) no
O1 C11 C16 F5 0.2(5) no
O1 C11 C16 C15 -179.2(3) no
C12 C11 C16 F5 -179.4(3) no
C12 C11 C16 C15 1.3(5) no
C16 C11 C12 F1 179.5(3) no
C16 C11 C12 C13 -1.5(5) no
F1 C12 C13 F2 -0.3(6) no
F1 C12 C13 C14 -179.9(3) no
C11 C12 C13 F2 -179.2(4) no
C11 C12 C13 C14 1.2(6) no
F2 C13 C14 F3 0.4(6) no
F2 C13 C14 C15 180.0(4) no
C12 C13 C14 F3 -180.0(4) no
C12 C13 C14 C15 -0.4(6) no
F3 C14 C15 F4 -0.4(6) no
F3 C14 C15 C16 179.7(3) no
C13 C14 C15 F4 -179.9(4) no
C13 C14 C15 C16 0.1(6) no
F4 C15 C16 F5 0.1(6) no
F4 C15 C16 C11 179.5(3) no
C14 C15 C16 F5 -180.0(4) no
C14 C15 C16 C11 -0.6(6) no
N2 C27 C28 C31 -179.9(4) no
N2 C27 C29 C33 179.3(4) no
N2 C27 C30 C35 -178.5(4) no
C28 C27 C29 C33 -60.5(6) no
C29 C27 C28 C31 59.4(6) no
C28 C27 C30 C35 60.7(6) no
C30 C27 C28 C31 -59.3(6) no
C29 C27 C30 C35 -55.2(8) no
C30 C27 C29 C33 56.7(8) no
C27 C28 C31 C32 -60.0(9) no
C27 C28 C31 C36 63.6(6) no
C27 C29 C33 C32 61.9(7) no
C27 C29 C33 C34 -58.4(6) no
C27 C30 C35 C34 59.0(9) no
C27 C30 C35 C36 -60.2(9) no
C28 C31 C32 C33 59.4(9) no
C28 C31 C36 C35 -65.3(7) no
C32 C31 C36 C35 57.3(8) no
C36 C31 C32 C33 -63.0(8) no
C31 C32 C33 C29 -59.2(7) no
C31 C32 C33 C34 60.3(6) no
C29 C33 C34 C35 61.4(10) no
C32 C33 C34 C35 -58.4(10) no
C33 C34 C35 C30 -61.9(11) no
C33 C34 C35 C36 53.3(14) no
C30 C35 C36 C31 63.8(9) no
C34 C35 C36 C31 -55.0(13) no
O2 C37 C38 F6 0.6(6) no
O2 C37 C38 C39 180.0(3) no
O2 C37 C42 F10 -1.0(5) no
O2 C37 C42 C41 179.1(3) no
C38 C37 C42 F10 179.2(3) no
C38 C37 C42 C41 -0.7(5) no
C42 C37 C38 F6 -179.6(3) no
C42 C37 C38 C39 -0.2(5) no
F6 C38 C39 F7 -0.2(6) no
F6 C38 C39 C40 -179.7(4) no
C37 C38 C39 F7 -179.6(4) no
C37 C38 C39 C40 0.9(6) no
F7 C39 C40 F8 0.3(6) no
F7 C39 C40 C41 179.8(4) no
C38 C39 C40 F8 179.7(4) no
C38 C39 C40 C41 -0.7(6) no
F8 C40 C41 F9 -0.8(6) no
F8 C40 C41 C42 179.4(4) no
C39 C40 C41 F9 179.7(4) no
C39 C40 C41 C42 -0.2(6) no
F9 C41 C42 F10 1.2(6) no
F9 C41 C42 C37 -178.9(3) no
C40 C41 C42 F10 -179.0(4) no
C40 C41 C42 C37 0.9(6) no
